data_4118516
loop_
_publ_author_name
'Takashi Niwa'
'Masahisa Nakada'

_publ_section_title
;
 A Non-Heme Iron(III) Complex with Porphyrin-like Properties That
 Catalyzes Asymmetric Epoxidation
;
_journal_name_full 'Journal of the American Chemical Society'
_journal_page_first 13538
_journal_page_last 13541
_journal_paper_doi 10.1021/ja304219s
_journal_volume 134
_journal_year 2012
_chemical_formula_moiety 'C36 H34 Cl2 Fe N3 O2'
_chemical_formula_sum 'C36 H34 Cl2 Fe N3 O2'
_chemical_formula_weight 667.44
_space_group_IT_number 19
_symmetry_cell_setting orthorhombic
_symmetry_Int_Tables_number 19
_symmetry_space_group_name_Hall 'P 2ac 2ab'
_symmetry_space_group_name_H-M 'P 21 21 21'
_atom_sites_solution_hydrogens geom
_atom_sites_solution_primary direct
_atom_sites_solution_secondary difmap
_cell_angle_alpha 90.0000
_cell_angle_beta 90.0000
_cell_angle_gamma 90.0000
_cell_formula_units_Z 8
_cell_length_a 11.749(3)
_cell_length_b 23.170(5)
_cell_length_c 27.499(5)
_cell_measurement_reflns_used 51444
_cell_measurement_temperature 153
_cell_measurement_theta_max 27.49
_cell_measurement_theta_min 3.02
_cell_volume 7486(3)
_computing_cell_refinement 'RAPID AUTO'
_computing_data_collection 'RAPID AUTO (Rigaku, ????)'
_computing_data_reduction 'RAPID AUTO'
_computing_molecular_graphics 'CrystalStructure 4.0'
_computing_publication_material 'CrystalStructure 4.0 (Rigaku, 2010)'
_computing_structure_refinement 'SHELXL97 (Sheldrick, 2008)'
_computing_structure_solution 'SIR92 (Altomare, et al., 1994)'
_diffrn_ambient_temperature 153
_diffrn_detector_area_resol_mean 10.000
_diffrn_measured_fraction_theta_full 0.983
_diffrn_measured_fraction_theta_max 0.983
_diffrn_measurement_device_type 'Rigaku R-AXIS RAPID'
_diffrn_measurement_method \w
_diffrn_radiation_type 'Mo K\a'
_diffrn_radiation_wavelength 0.71075
_diffrn_reflns_av_R_equivalents 0.0684
_diffrn_reflns_limit_h_max 15
_diffrn_reflns_limit_h_min -14
_diffrn_reflns_limit_k_max 30
_diffrn_reflns_limit_k_min -30
_diffrn_reflns_limit_l_max 35
_diffrn_reflns_limit_l_min -35
_diffrn_reflns_number 69020
_diffrn_reflns_theta_full 27.48
_diffrn_reflns_theta_max 27.48
_diffrn_standards_number 0
_exptl_absorpt_coefficient_mu 0.577
_exptl_absorpt_correction_T_max 0.841
_exptl_absorpt_correction_T_min 0.438
_exptl_absorpt_correction_type multi-scan
_exptl_absorpt_process_details 'ABSCOR (Rigaku, 1995)'
_exptl_crystal_colour green
_exptl_crystal_density_diffrn 1.184
_exptl_crystal_description platelet
_exptl_crystal_F_000 2776.00
_exptl_crystal_size_max 0.500
_exptl_crystal_size_mid 0.300
_exptl_crystal_size_min 0.300
_refine_diff_density_max 1.550
_refine_diff_density_min -0.480
_refine_ls_abs_structure_details 'Flack, H. D. (1983), Acta Cryst. A39, 876-881.  7600 Friedel Pairs'
_refine_ls_abs_structure_Flack 0.02(3)
_refine_ls_extinction_method none
_refine_ls_goodness_of_fit_ref 1.069
_refine_ls_hydrogen_treatment constr
_refine_ls_number_parameters 793
_refine_ls_number_reflns 16814
_refine_ls_number_restraints 0
_refine_ls_R_factor_gt 0.0766
_refine_ls_shift/su_max 0.003
_refine_ls_structure_factor_coef Fsqd
_refine_ls_weighting_details 'w = 1/[\s^2^(Fo^2^)+(0.1680P)^2^+2.7574P] where P=(Fo^2^+2Fc^2^)/3'
_refine_ls_weighting_scheme calc
_refine_ls_wR_factor_ref 0.2484
_reflns_number_gt 13173
_reflns_number_total 16814
_reflns_threshold_expression F^2^>2.0\s(F^2^)
_cod_data_source_file ja304219s_si_002.cif
_cod_data_source_block TN101008off
_cod_database_code 4118516

loop_
_symmetry_equiv_pos_site_id
_symmetry_equiv_pos_as_xyz
1 +X,+Y,+Z
2 1/2+X,1/2-Y,-Z
3 -X,1/2+Y,1/2-Z
4 1/2-X,-Y,1/2+Z

loop_
_atom_site_label
_atom_site_type_symbol
_atom_site_fract_x
_atom_site_fract_y
_atom_site_fract_z
_atom_site_U_iso_or_equiv
_atom_site_adp_type
_atom_site_occupancy
_atom_site_symmetry_multiplicity
_atom_site_calc_flag
_atom_site_refinement_flags
Fe1 Fe 0.76455(6) 0.33447(3) 0.62814(2) 0.03150(17) Uani 1.0 4 d .
Fe2 Fe 0.72932(8) 0.17707(3) 0.87304(3) 0.0429(2) Uani 1.0 4 d .
Cl3 Cl 0.86653(12) 0.11086(5) 0.85696(5) 0.0430(3) Uani 1.0 4 d .
Cl4 Cl 0.63040(12) 0.40118(5) 0.64550(5) 0.0424(3) Uani 1.0 4 d .
Cl5 Cl 0.86164(12) 0.33260(6) 0.55767(4) 0.0462(3) Uani 1.0 4 d .
Cl6 Cl 0.6274(2) 0.17703(9) 0.94180(6) 0.0787(6) Uani 1.0 4 d .
O7 O 1.0472(4) 0.41383(15) 0.70192(15) 0.0470(9) Uani 1.0 4 d .
O9 O 0.5132(3) 0.20242(15) 0.60116(13) 0.0422(8) Uani 1.0 4 d .
O11 O 0.4785(4) 0.09200(15) 0.78358(16) 0.0495(10) Uani 1.0 4 d .
O65 O 0.9294(10) 0.3197(3) 0.9228(3) 0.173(5) Uani 1.0 4 d .
N12 N 0.8966(4) 0.38766(16) 0.65776(15) 0.0368(9) Uani 1.0 4 d .
N13 N 0.6875(4) 0.23761(17) 0.82619(15) 0.0403(10) Uani 1.0 4 d .
N16 N 0.6106(4) 0.12179(17) 0.83706(16) 0.0417(10) Uani 1.0 4 d .
N17 N 0.6296(4) 0.27893(17) 0.60373(14) 0.0344(9) Uani 1.0 4 d .
N18 N 0.8049(4) 0.27492(16) 0.67631(14) 0.0334(9) Uani 1.0 4 d .
N19 N 0.8435(7) 0.2360(3) 0.9066(3) 0.079(2) Uani 1.0 4 d .
C14 C 0.8916(4) 0.27749(19) 0.71116(16) 0.0318(10) Uani 1.0 4 d .
C15 C 0.6726(4) 0.19473(19) 0.65380(17) 0.0329(10) Uani 1.0 4 d .
C17 C 1.0634(5) 0.2624(2) 0.78122(17) 0.0373(11) Uani 1.0 4 d .
C18 C 0.6445(5) 0.13720(19) 0.66300(18) 0.0356(10) Uani 1.0 4 d .
C19 C 0.5931(5) 0.28875(19) 0.76668(18) 0.0364(11) Uani 1.0 4 d .
C20 C 0.9654(5) 0.32348(19) 0.72128(17) 0.0362(11) Uani 1.0 4 d .
C21 C 0.3338(5) 0.2658(3) 0.68817(18) 0.0395(11) Uani 1.0 4 d .
C22 C 0.7615(4) 0.21964(18) 0.67976(16) 0.0312(9) Uani 1.0 4 d .
C23 C 0.6027(5) 0.23638(19) 0.79170(17) 0.0350(10) Uani 1.0 4 d .
C24 C 0.6073(5) 0.22792(19) 0.61907(16) 0.0342(10) Uani 1.0 4 d .
C25 C 0.5285(5) 0.1908(2) 0.77987(18) 0.0371(11) Uani 1.0 4 d .
C26 C 0.8350(5) 0.4687(3) 0.7967(2) 0.0433(12) Uani 1.0 4 d .
C27 C 0.9023(4) 0.22531(19) 0.73665(16) 0.0313(9) Uani 1.0 4 d .
C28 C 0.6715(5) 0.0416(2) 0.7037(2) 0.0420(12) Uani 1.0 4 d .
C29 C 0.9638(5) 0.37598(19) 0.69281(17) 0.0344(10) Uani 1.0 4 d .
C30 C 0.7850(5) 0.13019(19) 0.72552(17) 0.0347(10) Uani 1.0 4 d .
C31 C 0.7347(5) 0.29288(18) 0.82299(18) 0.0402(12) Uani 1.0 4 d .
C32 C 0.4440(5) 0.2008(2) 0.74542(19) 0.0392(11) Uani 1.0 4 d .
C33 C 1.0509(5) 0.3144(2) 0.75569(17) 0.0370(11) Uani 1.0 4 d .
C34 C 0.5371(5) 0.2963(2) 0.56918(18) 0.0392(11) Uani 1.0 4 d .
C35 C 0.5419(5) 0.1342(2) 0.8022(2) 0.0421(12) Uani 1.0 4 d .
C36 C 0.9438(6) 0.4876(3) 0.8085(3) 0.0514(14) Uani 1.0 4 d .
C37 C 0.6813(5) 0.3255(2) 0.78652(17) 0.0356(10) Uani 1.0 4 d .
C38 C 0.7019(5) 0.1038(2) 0.69806(19) 0.0386(11) Uani 1.0 4 d .
C39 C 0.7130(5) 0.3827(2) 0.77638(18) 0.0384(11) Uani 1.0 4 d .
C40 C 0.3162(6) 0.3187(3) 0.6662(3) 0.0551(15) Uani 1.0 4 d .
C41 C 0.4293(5) 0.2545(2) 0.72202(18) 0.0369(11) Uani 1.0 4 d .
C42 C 0.8012(5) 0.4073(2) 0.80489(19) 0.0400(11) Uani 1.0 4 d .
C43 C 0.9873(5) 0.2180(2) 0.77189(17) 0.0371(11) Uani 1.0 4 d .
C44 C 0.4568(5) 0.2441(3) 0.56979(19) 0.0421(12) Uani 1.0 4 d .
C45 C 0.8974(6) 0.5845(3) 0.7858(3) 0.0582(16) Uani 1.0 4 d .
C46 C 0.5074(6) 0.0398(3) 0.8111(3) 0.0524(15) Uani 1.0 4 d .
C47 C 0.5099(5) 0.2979(2) 0.73234(18) 0.0378(11) Uani 1.0 4 d .
C48 C 0.2523(6) 0.2234(3) 0.6784(3) 0.0576(16) Uani 1.0 4 d .
C49 C 0.7604(6) 0.5088(3) 0.7789(3) 0.0538(14) Uani 1.0 4 d .
C50 C 1.1592(6) 0.2545(3) 0.81546(19) 0.0495(14) Uani 1.0 4 d .
C51 C 0.7138(6) -0.0535(3) 0.7372(3) 0.0553(15) Uani 1.0 4 d .
C52 C 0.7390(6) 0.0047(3) 0.7312(3) 0.0511(14) Uani 1.0 4 d .
C53 C 0.1433(6) 0.2878(3) 0.6275(2) 0.0507(13) Uani 1.0 4 d .
C54 C 0.9470(5) 0.4389(2) 0.6318(2) 0.0446(12) Uani 1.0 4 d .
C56 C 0.6091(5) 0.0589(3) 0.8426(3) 0.0471(13) Uani 1.0 4 d .
C57 C 1.2938(6) 0.1929(4) 0.8566(3) 0.0679(19) Uani 1.0 4 d .
C58 C 0.9741(6) 0.5449(3) 0.8040(3) 0.0555(15) Uani 1.0 4 d .
C59 C 0.8529(6) 0.3749(3) 0.8407(3) 0.0529(15) Uani 1.0 4 d .
C60 C 0.8647(6) 0.4822(3) 0.6093(3) 0.0552(16) Uani 1.0 4 d .
C61 C 1.0252(6) 0.4634(3) 0.6703(3) 0.0592(17) Uani 1.0 4 d .
C62 C 0.2266(6) 0.3297(3) 0.6361(3) 0.0617(17) Uani 1.0 4 d .
C63 C 1.2032(6) 0.2001(3) 0.8250(3) 0.0526(14) Uani 1.0 4 d .
C64 C 0.8216(7) 0.3178(2) 0.8504(3) 0.0563(17) Uani 1.0 4 d .
C66 C 0.5726(6) 0.0178(3) 0.6829(3) 0.0603(17) Uani 1.0 4 d .
C67 C 0.8167(4) 0.18669(19) 0.71658(17) 0.0321(10) Uani 1.0 4 d .
C68 C 0.1588(7) 0.2349(4) 0.6482(3) 0.0668(19) Uani 1.0 4 d .
C69 C 0.7906(6) 0.5660(3) 0.7740(3) 0.0605(17) Uani 1.0 4 d .
C70 C 0.6032(6) 0.0384(3) 0.8964(3) 0.0573(16) Uani 1.0 4 d .
C71 C 0.5844(6) 0.3118(3) 0.5187(3) 0.0592(17) Uani 1.0 4 d .
C72 C 0.5475(7) -0.0404(3) 0.6868(3) 0.0660(19) Uani 1.0 4 d .
C73 C 1.3463(8) 0.2385(4) 0.8780(3) 0.084(3) Uani 1.0 4 d .
C74 C 0.6182(7) -0.0771(3) 0.7125(3) 0.0603(17) Uani 1.0 4 d .
C75 C 0.6354(8) -0.0265(3) 0.8989(4) 0.084(3) Uani 1.0 4 d .
C76 C 0.6468(7) 0.2606(4) 0.4950(3) 0.076(3) Uani 1.0 4 d .
C77 C 0.9631(10) 0.1765(4) 0.9645(3) 0.083(3) Uani 1.0 4 d .
C78 C 0.8141(7) 0.5232(3) 0.6447(4) 0.085(3) Uani 1.0 4 d .
C79 C 0.4834(8) 0.3328(5) 0.4874(3) 0.093(3) Uani 1.0 4 d .
C80 C 0.8645(9) 0.2878(3) 0.8940(3) 0.091(4) Uani 1.0 4 d .
C81 C 0.4882(8) 0.0493(5) 0.9201(3) 0.083(3) Uani 1.0 4 d .
C82 C 0.9251(9) 0.5145(4) 0.5690(4) 0.100(4) Uani 1.0 4 d .
C83 C 1.3039(11) 0.2926(5) 0.8694(4) 0.129(5) Uani 1.0 4 d .
C84 C 1.2043(10) 0.3021(4) 0.8394(4) 0.106(4) Uani 1.0 4 d .
C85 C 0.9963(11) 0.1692(4) 1.0165(4) 0.101(4) Uani 1.0 4 d .
C86 C 0.947(2) 0.2857(5) 0.9664(6) 0.246(13) Uani 1.0 4 d .
C87 C 0.8923(12) 0.2274(4) 0.9566(4) 0.117(5) Uani 1.0 4 d .
C88 C 1.0591(12) 0.1824(6) 0.9363(5) 0.121(4) Uani 1.0 4 d .
H18 H 0.5845 0.1200 0.6450 0.0428 Uiso 1.0 4 calc R
H30 H 0.8211 0.1093 0.7510 0.0416 Uiso 1.0 4 calc R
H32 H 0.3940 0.1701 0.7373 0.0471 Uiso 1.0 4 calc R
H33 H 1.1030 0.3448 0.7621 0.0443 Uiso 1.0 4 calc R
H34 H 0.4962 0.3305 0.5827 0.0470 Uiso 1.0 4 calc R
H36 H 0.9983 0.4605 0.8200 0.0617 Uiso 1.0 4 calc R
H39 H 0.6767 0.4041 0.7513 0.0461 Uiso 1.0 4 calc R
H40 H 0.3691 0.3489 0.6724 0.0661 Uiso 1.0 4 calc R
H43 H 0.9928 0.1827 0.7893 0.0446 Uiso 1.0 4 calc R
H44A H 0.3814 0.2549 0.5831 0.0505 Uiso 1.0 4 calc R
H44B H 0.4466 0.2283 0.5366 0.0505 Uiso 1.0 4 calc R
H45 H 0.9185 0.6237 0.7815 0.0698 Uiso 1.0 4 calc R
H46A H 0.5290 0.0079 0.7891 0.0629 Uiso 1.0 4 calc R
H46B H 0.4428 0.0273 0.8317 0.0629 Uiso 1.0 4 calc R
H47 H 0.5067 0.3336 0.7155 0.0453 Uiso 1.0 4 calc R
H48 H 0.2604 0.1861 0.6925 0.0691 Uiso 1.0 4 calc R
H49 H 0.6862 0.4969 0.7696 0.0646 Uiso 1.0 4 calc R
H51 H 0.7596 -0.0771 0.7576 0.0664 Uiso 1.0 4 calc R
H52 H 0.8052 0.0199 0.7464 0.0613 Uiso 1.0 4 calc R
H53 H 0.0785 0.2958 0.6079 0.0608 Uiso 1.0 4 calc R
H54 H 0.9960 0.4237 0.6050 0.0535 Uiso 1.0 4 calc R
H56 H 0.6803 0.0431 0.8277 0.0565 Uiso 1.0 4 calc R
H57 H 1.3201 0.1550 0.8634 0.0814 Uiso 1.0 4 calc R
H58 H 1.0480 0.5572 0.8134 0.0666 Uiso 1.0 4 calc R
H59 H 0.9119 0.3919 0.8595 0.0635 Uiso 1.0 4 calc R
H60 H 0.8010 0.4598 0.5942 0.0662 Uiso 1.0 4 calc R
H61A H 1.0965 0.4781 0.6557 0.0711 Uiso 1.0 4 calc R
H61B H 0.9876 0.4950 0.6884 0.0711 Uiso 1.0 4 calc R
H62 H 0.2206 0.3663 0.6208 0.0740 Uiso 1.0 4 calc R
H63 H 1.1706 0.1673 0.8096 0.0631 Uiso 1.0 4 calc R
H66 H 0.5218 0.0423 0.6658 0.0724 Uiso 1.0 4 calc R
H68 H 0.1049 0.2051 0.6422 0.0801 Uiso 1.0 4 calc R
H69 H 0.7362 0.5930 0.7623 0.0726 Uiso 1.0 4 calc R
H70 H 0.6617 0.0604 0.9152 0.0688 Uiso 1.0 4 calc R
H71 H 0.6395 0.3444 0.5225 0.0710 Uiso 1.0 4 calc R
H72 H 0.4809 -0.0553 0.6717 0.0792 Uiso 1.0 4 calc R
H73 H 1.4106 0.2330 0.8984 0.1008 Uiso 1.0 4 calc R
H74 H 0.6033 -0.1174 0.7135 0.0723 Uiso 1.0 4 calc R
H75A H 0.5784 -0.0493 0.8814 0.1004 Uiso 1.0 4 calc R
H75B H 0.6380 -0.0388 0.9330 0.1004 Uiso 1.0 4 calc R
H75C H 0.7103 -0.0323 0.8840 0.1004 Uiso 1.0 4 calc R
H76A H 0.5939 0.2283 0.4911 0.0912 Uiso 1.0 4 calc R
H76B H 0.7105 0.2488 0.5158 0.0912 Uiso 1.0 4 calc R
H76C H 0.6758 0.2723 0.4631 0.0912 Uiso 1.0 4 calc R
H77 H 0.9203 0.1414 0.9536 0.0998 Uiso 1.0 4 calc R
H78A H 0.8747 0.5460 0.6599 0.1025 Uiso 1.0 4 calc R
H78B H 0.7728 0.5016 0.6698 0.1025 Uiso 1.0 4 calc R
H78C H 0.7613 0.5490 0.6277 0.1025 Uiso 1.0 4 calc R
H79A H 0.4478 0.3663 0.5030 0.1119 Uiso 1.0 4 calc R
H79B H 0.4273 0.3017 0.4843 0.1119 Uiso 1.0 4 calc R
H79C H 0.5110 0.3438 0.4550 0.1119 Uiso 1.0 4 calc R
H81A H 0.4290 0.0284 0.9023 0.1002 Uiso 1.0 4 calc R
H81B H 0.4715 0.0907 0.9196 0.1002 Uiso 1.0 4 calc R
H81C H 0.4901 0.0357 0.9539 0.1002 Uiso 1.0 4 calc R
H82A H 0.9867 0.5378 0.5829 0.1196 Uiso 1.0 4 calc R
H82B H 0.8708 0.5399 0.5524 0.1196 Uiso 1.0 4 calc R
H82C H 0.9567 0.4869 0.5457 0.1196 Uiso 1.0 4 calc R
H83 H 1.3409 0.3249 0.8837 0.1550 Uiso 1.0 4 calc R
H84 H 1.1713 0.3394 0.8362 0.1270 Uiso 1.0 4 calc R
H85A H 1.0360 0.2040 1.0277 0.1213 Uiso 1.0 4 calc R
H85B H 1.0469 0.1358 1.0197 0.1213 Uiso 1.0 4 calc R
H85C H 0.9280 0.1632 1.0362 0.1213 Uiso 1.0 4 calc R
H86A H 0.9100 0.3046 0.9947 0.2954 Uiso 1.0 4 calc R
H86B H 1.0288 0.2813 0.9732 0.2954 Uiso 1.0 4 calc R
H87 H 0.8263 0.2240 0.9794 0.1398 Uiso 1.0 4 calc R
H88A H 1.1004 0.2172 0.9461 0.1448 Uiso 1.0 4 calc R
H88B H 1.0371 0.1857 0.9020 0.1448 Uiso 1.0 4 calc R
H88C H 1.1081 0.1486 0.9406 0.1448 Uiso 1.0 4 calc R

loop_
_atom_site_aniso_label
_atom_site_aniso_U_11
_atom_site_aniso_U_22
_atom_site_aniso_U_33
_atom_site_aniso_U_12
_atom_site_aniso_U_13
_atom_site_aniso_U_23
Fe1 0.0362(4) 0.0233(3) 0.0349(4) 0.0013(3) -0.0007(3) 0.0008(3)
Fe2 0.0642(6) 0.0255(3) 0.0389(4) 0.0070(3) -0.0068(4) -0.0011(3)
Cl3 0.0501(8) 0.0315(6) 0.0473(7) 0.0006(5) -0.0089(6) -0.0018(5)
Cl4 0.0444(7) 0.0271(5) 0.0557(7) 0.0060(5) -0.0005(6) -0.0007(5)
Cl5 0.0459(7) 0.0537(7) 0.0390(6) -0.0024(6) 0.0056(6) -0.0027(6)
Cl6 0.0999(15) 0.0841(13) 0.0519(8) 0.0328(12) 0.0107(10) -0.0122(9)
O7 0.048(3) 0.0295(17) 0.064(3) -0.0053(16) -0.0089(18) 0.0073(16)
O9 0.039(2) 0.0376(18) 0.050(2) -0.0020(15) -0.0114(16) 0.0027(16)
O11 0.053(3) 0.0270(16) 0.069(3) -0.0046(16) -0.009(2) 0.0029(17)
O65 0.314(12) 0.041(3) 0.163(7) -0.033(5) -0.190(8) 0.019(4)
N12 0.047(3) 0.0229(17) 0.041(2) 0.0000(16) 0.0008(18) 0.0023(16)
N13 0.056(3) 0.0243(18) 0.041(3) 0.0015(18) -0.0059(19) -0.0024(17)
N16 0.048(3) 0.0279(19) 0.050(3) 0.0016(17) 0.003(2) 0.0043(18)
N17 0.039(3) 0.0335(19) 0.0310(18) 0.0031(17) -0.0048(17) 0.0021(16)
N18 0.036(3) 0.0269(18) 0.037(2) 0.0019(15) 0.0019(16) -0.0032(16)
N19 0.130(6) 0.034(3) 0.071(4) -0.009(4) -0.053(4) 0.006(3)
C14 0.037(3) 0.026(2) 0.032(2) -0.0008(18) 0.0008(19) -0.0040(18)
C15 0.034(3) 0.028(2) 0.037(3) 0.0005(18) 0.0021(19) 0.0012(18)
C17 0.042(3) 0.033(3) 0.037(3) -0.001(2) -0.003(2) -0.003(2)
C18 0.031(3) 0.030(3) 0.046(3) -0.0040(18) -0.004(2) 0.0011(19)
C19 0.043(3) 0.025(2) 0.041(3) 0.0019(19) 0.004(2) -0.0045(19)
C20 0.048(3) 0.025(2) 0.036(3) -0.0007(19) 0.003(2) -0.0048(19)
C21 0.043(3) 0.037(3) 0.038(3) 0.003(2) 0.005(2) -0.004(2)
C22 0.034(3) 0.0247(19) 0.035(2) 0.0017(17) 0.0031(19) -0.0002(17)
C23 0.039(3) 0.026(2) 0.040(3) 0.0027(19) 0.005(2) -0.0038(19)
C24 0.038(3) 0.030(2) 0.035(3) 0.0050(18) -0.0041(19) -0.0062(18)
C25 0.042(3) 0.027(2) 0.043(3) 0.0032(19) 0.004(3) -0.0000(19)
C26 0.044(3) 0.030(3) 0.055(3) 0.002(2) 0.003(3) -0.004(3)
C27 0.033(3) 0.028(2) 0.033(2) 0.0009(18) -0.0042(18) -0.0020(18)
C28 0.041(3) 0.031(3) 0.054(3) -0.002(2) -0.001(3) 0.005(3)
C29 0.041(3) 0.024(2) 0.038(3) -0.0023(18) 0.001(2) -0.0058(18)
C30 0.034(3) 0.028(2) 0.042(3) 0.0012(18) -0.004(2) 0.0055(19)
C31 0.057(4) 0.0214(19) 0.042(3) 0.005(2) -0.009(3) -0.0067(18)
C32 0.037(3) 0.028(3) 0.053(3) -0.0003(19) 0.001(3) -0.003(2)
C33 0.044(3) 0.032(3) 0.034(3) -0.006(2) -0.005(2) -0.0058(19)
C34 0.037(3) 0.036(3) 0.045(3) 0.005(2) -0.012(2) 0.001(2)
C35 0.041(3) 0.027(3) 0.058(3) -0.000(2) 0.002(3) -0.002(3)
C36 0.047(4) 0.035(3) 0.073(4) 0.002(3) -0.003(3) -0.001(3)
C37 0.041(3) 0.028(2) 0.038(3) 0.0048(19) -0.002(2) -0.0044(19)
C38 0.037(3) 0.027(3) 0.051(3) -0.0023(18) 0.000(3) 0.003(2)
C39 0.045(3) 0.028(3) 0.042(3) 0.004(2) -0.000(3) -0.0018(19)
C40 0.053(4) 0.036(3) 0.075(4) 0.005(3) -0.018(3) -0.000(3)
C41 0.038(3) 0.029(3) 0.044(3) 0.0034(19) 0.005(2) -0.004(2)
C42 0.045(3) 0.027(3) 0.048(3) 0.004(2) -0.003(3) -0.002(2)
C43 0.045(3) 0.030(3) 0.036(3) 0.001(2) -0.001(2) -0.0001(19)
C44 0.045(3) 0.039(3) 0.042(3) 0.001(3) -0.010(3) 0.005(2)
C45 0.065(5) 0.033(3) 0.076(4) -0.005(3) 0.001(4) 0.001(3)
C46 0.055(4) 0.026(3) 0.076(4) -0.004(3) 0.001(3) 0.011(3)
C47 0.043(3) 0.031(3) 0.039(3) 0.001(2) 0.000(2) 0.001(2)
C48 0.066(4) 0.056(4) 0.051(3) -0.016(3) -0.013(3) 0.014(3)
C49 0.060(4) 0.034(3) 0.067(4) -0.001(3) -0.011(3) 0.001(3)
C50 0.057(4) 0.052(3) 0.040(3) -0.014(3) -0.013(3) 0.008(3)
C51 0.048(4) 0.034(3) 0.084(4) 0.001(3) 0.002(3) 0.015(3)
C52 0.043(3) 0.033(3) 0.077(4) -0.001(3) -0.010(3) 0.008(3)
C53 0.047(4) 0.065(4) 0.041(3) 0.011(3) -0.005(3) -0.010(3)
C54 0.051(3) 0.029(3) 0.054(3) -0.008(2) 0.001(3) 0.005(3)
C56 0.047(4) 0.031(3) 0.064(4) 0.001(3) 0.001(3) 0.006(3)
C57 0.049(4) 0.083(5) 0.072(4) 0.018(4) -0.015(4) -0.011(4)
C58 0.045(4) 0.047(3) 0.075(4) -0.010(3) 0.005(3) -0.000(3)
C59 0.068(4) 0.034(3) 0.057(4) -0.004(3) -0.016(3) -0.009(3)
C60 0.064(4) 0.032(3) 0.069(4) -0.011(3) -0.021(3) 0.012(3)
C61 0.060(4) 0.034(3) 0.084(5) -0.014(3) -0.016(4) 0.021(3)
C62 0.070(5) 0.040(3) 0.075(4) 0.011(3) -0.019(4) -0.003(3)
C63 0.044(4) 0.057(4) 0.057(4) 0.009(3) -0.011(3) -0.012(3)
C64 0.085(5) 0.026(3) 0.058(4) 0.005(3) -0.033(4) -0.004(3)
C66 0.065(4) 0.038(3) 0.079(5) -0.013(3) -0.024(4) 0.010(3)
C67 0.034(3) 0.026(2) 0.037(3) 0.0023(17) -0.0029(19) 0.0000(18)
C68 0.066(5) 0.083(5) 0.051(4) -0.028(4) -0.016(3) 0.004(4)
C69 0.059(4) 0.035(3) 0.088(5) 0.000(3) -0.010(4) 0.008(3)
C70 0.053(4) 0.048(4) 0.071(4) -0.007(3) -0.009(3) 0.022(3)
C71 0.056(4) 0.068(4) 0.053(4) -0.015(4) -0.017(3) 0.019(3)
C72 0.082(5) 0.044(4) 0.072(4) -0.020(4) -0.020(4) 0.008(3)
C73 0.071(5) 0.110(7) 0.072(5) -0.020(5) -0.038(4) 0.030(5)
C74 0.077(5) 0.026(3) 0.078(4) -0.009(3) 0.007(4) 0.007(3)
C75 0.082(6) 0.046(4) 0.123(7) -0.009(4) -0.023(5) 0.034(5)
C76 0.059(5) 0.121(7) 0.048(4) -0.022(5) 0.013(3) -0.028(4)
C77 0.138(9) 0.054(4) 0.058(4) -0.028(5) -0.035(5) 0.007(4)
C78 0.069(5) 0.041(4) 0.146(8) 0.016(3) -0.022(5) -0.012(5)
C79 0.097(7) 0.106(7) 0.076(5) -0.032(6) -0.050(5) 0.052(5)
C80 0.142(8) 0.033(3) 0.099(6) -0.013(4) -0.086(6) 0.004(4)
C81 0.083(6) 0.100(7) 0.067(5) -0.012(5) 0.013(4) 0.021(5)
C82 0.116(8) 0.079(6) 0.104(7) -0.049(6) -0.053(6) 0.054(5)
C83 0.177(11) 0.081(6) 0.129(8) -0.063(7) -0.107(9) 0.037(6)
C84 0.145(9) 0.054(4) 0.118(7) -0.039(5) -0.093(7) 0.030(5)
C85 0.149(10) 0.069(5) 0.085(6) 0.023(6) -0.031(7) 0.003(5)
C86 0.47(4) 0.057(6) 0.215(15) -0.076(12) -0.25(2) 0.039(8)
C87 0.218(14) 0.046(4) 0.086(6) -0.004(6) -0.087(8) -0.004(4)
C88 0.121(10) 0.134(11) 0.107(8) -0.008(8) -0.024(8) -0.006(8)

loop_
_atom_type_symbol
_atom_type_description
_atom_type_scat_dispersion_real
_atom_type_scat_dispersion_imag
_atom_type_scat_source
C C 0.003 0.002
;
International Tables for Crystallography
(1992, Vol. C, Tables 4.2.6.8 and 6.1.1.4)
;
H H 0.000 0.000
;
International Tables for Crystallography
(1992, Vol. C, Table 6.1.1.4)
;
Cl Cl 0.148 0.159
;
International Tables for Crystallography
(1992, Vol. C, Tables 4.2.6.8 and 6.1.1.4)
;
Fe Fe 0.346 0.844
;
International Tables for Crystallography
(1992, Vol. C, Tables 4.2.6.8 and 6.1.1.4)
;
N N 0.006 0.003
;
International Tables for Crystallography
(1992, Vol. C, Tables 4.2.6.8 and 6.1.1.4)
;
O O 0.011 0.006
;
International Tables for Crystallography
(1992, Vol. C, Tables 4.2.6.8 and 6.1.1.4)
;

loop_
_geom_angle_atom_site_label_1
_geom_angle_atom_site_label_2
_geom_angle_atom_site_label_3
_geom_angle
_geom_angle_publ_flag
Cl4 Fe1 Cl5 123.32(6) yes
Cl4 Fe1 N12 91.80(12) yes
Cl4 Fe1 N17 87.75(12) yes
Cl4 Fe1 N18 120.34(13) yes
Cl5 Fe1 N12 88.36(12) yes
Cl5 Fe1 N17 95.37(12) yes
Cl5 Fe1 N18 116.33(13) yes
N12 Fe1 N17 175.81(16) yes
N12 Fe1 N18 88.44(16) yes
N17 Fe1 N18 88.19(16) yes
Cl3 Fe2 Cl6 122.99(8) yes
Cl3 Fe2 N13 122.14(14) yes
Cl3 Fe2 N16 88.19(13) yes
Cl3 Fe2 N19 94.1(2) yes
Cl6 Fe2 N13 114.83(15) yes
Cl6 Fe2 N16 92.38(14) yes
Cl6 Fe2 N19 88.4(2) yes
N13 Fe2 N16 87.77(18) yes
N13 Fe2 N19 89.1(2) yes
N16 Fe2 N19 176.8(2) yes
C29 O7 C61 105.8(5) yes
C24 O9 C44 107.4(4) yes
C35 O11 C46 106.0(5) yes
C80 O65 C86 105.7(9) yes
Fe1 N12 C29 127.9(4) yes
Fe1 N12 C54 123.9(4) yes
C29 N12 C54 106.4(5) yes
Fe2 N13 C23 128.1(4) yes
Fe2 N13 C31 126.5(4) yes
C23 N13 C31 105.2(4) yes
Fe2 N16 C35 128.4(4) yes
Fe2 N16 C56 123.8(4) yes
C35 N16 C56 107.0(5) yes
Fe1 N17 C24 126.8(4) yes
Fe1 N17 C34 124.9(3) yes
C24 N17 C34 108.0(4) yes
Fe1 N18 C14 127.3(3) yes
Fe1 N18 C22 127.3(4) yes
C14 N18 C22 105.1(4) yes
Fe2 N19 C80 127.6(6) yes
Fe2 N19 C87 123.5(5) yes
C80 N19 C87 107.5(7) yes
N18 C14 C20 128.2(4) yes
N18 C14 C27 111.8(4) yes
C20 C14 C27 120.0(5) yes
C18 C15 C22 118.7(5) yes
C18 C15 C24 120.1(5) yes
C22 C15 C24 121.1(4) yes
C33 C17 C43 118.6(5) yes
C33 C17 C50 120.2(5) yes
C43 C17 C50 121.1(5) yes
C15 C18 C38 122.4(5) yes
C23 C19 C37 105.5(5) yes
C23 C19 C47 121.9(5) yes
C37 C19 C47 132.6(5) yes
C14 C20 C29 121.5(5) yes
C14 C20 C33 117.7(5) yes
C29 C20 C33 120.2(5) yes
C40 C21 C41 123.0(5) yes
C40 C21 C48 116.0(6) yes
C41 C21 C48 121.0(5) yes
N18 C22 C15 128.8(5) yes
N18 C22 C67 112.2(4) yes
C15 C22 C67 119.0(4) yes
N13 C23 C19 112.3(5) yes
N13 C23 C25 128.6(5) yes
C19 C23 C25 119.1(5) yes
O9 C24 N17 116.8(5) yes
O9 C24 C15 116.3(4) yes
N17 C24 C15 126.8(5) yes
C23 C25 C32 118.3(5) yes
C23 C25 C35 120.7(5) yes
C32 C25 C35 121.0(5) yes
C36 C26 C42 120.7(5) yes
C36 C26 C49 117.3(5) yes
C42 C26 C49 122.0(6) yes
C14 C27 C43 121.0(5) yes
C14 C27 C67 106.1(4) yes
C43 C27 C67 132.8(5) yes
C38 C28 C52 120.9(5) yes
C38 C28 C66 122.3(5) yes
C52 C28 C66 116.8(5) yes
O7 C29 N12 117.1(5) yes
O7 C29 C20 116.1(5) yes
N12 C29 C20 126.6(5) yes
C38 C30 C67 120.9(5) yes
N13 C31 C37 111.2(5) yes
N13 C31 C64 129.5(5) yes
C37 C31 C64 119.3(5) yes
C25 C32 C41 123.0(5) yes
C17 C33 C20 122.9(5) yes
N17 C34 C44 103.1(4) yes
N17 C34 C71 111.9(5) yes
C44 C34 C71 114.6(5) yes
O11 C35 N16 118.4(5) yes
O11 C35 C25 115.9(5) yes
N16 C35 C25 125.7(5) yes
C26 C36 C58 121.3(6) yes
C19 C37 C31 105.8(4) yes
C19 C37 C39 132.1(5) yes
C31 C37 C39 122.1(5) yes
C18 C38 C28 119.2(5) yes
C18 C38 C30 118.0(5) yes
C28 C38 C30 122.8(5) yes
C37 C39 C42 117.6(5) yes
C21 C40 C62 123.0(6) yes
C21 C41 C32 122.4(5) yes
C21 C41 C47 120.6(5) yes
C32 C41 C47 117.0(5) yes
C26 C42 C39 119.7(5) yes
C26 C42 C59 120.6(5) yes
C39 C42 C59 119.7(5) yes
C17 C43 C27 119.8(5) yes
O9 C44 C34 104.5(4) yes
C58 C45 C69 118.6(6) yes
O11 C46 C56 103.4(4) yes
C19 C47 C41 120.4(5) yes
C21 C48 C68 121.1(6) yes
C26 C49 C69 121.5(7) yes
C17 C50 C63 121.0(6) yes
C17 C50 C84 119.6(6) yes
C63 C50 C84 119.4(7) yes
C52 C51 C74 119.0(6) yes
C28 C52 C51 122.7(6) yes
C62 C53 C68 117.3(6) yes
N12 C54 C60 117.5(5) yes
N12 C54 C61 101.7(5) yes
C60 C54 C61 115.0(5) yes
N16 C56 C46 103.7(5) yes
N16 C56 C70 113.8(5) yes
C46 C56 C70 114.3(5) yes
C63 C57 C73 121.8(8) yes
C36 C58 C45 120.3(6) yes
C42 C59 C64 122.4(6) yes
C54 C60 C78 114.2(6) yes
C54 C60 C82 109.0(6) yes
C78 C60 C82 110.5(6) yes
O7 C61 C54 103.2(5) yes
C40 C62 C53 121.0(6) yes
C50 C63 C57 120.9(7) yes
C31 C64 C59 118.8(6) yes
C31 C64 C80 119.6(6) yes
C59 C64 C80 120.7(6) yes
C28 C66 C72 121.8(7) yes
C22 C67 C27 104.8(4) yes
C22 C67 C30 120.7(5) yes
C27 C67 C30 134.5(5) yes
C48 C68 C53 121.5(7) yes
C45 C69 C49 121.0(6) yes
C56 C70 C75 109.1(6) yes
C56 C70 C81 113.4(6) yes
C75 C70 C81 111.0(7) yes
C34 C71 C76 112.0(6) yes
C34 C71 C79 107.4(6) yes
C76 C71 C79 111.9(6) yes
C66 C72 C74 120.6(7) yes
C57 C73 C83 118.2(9) yes
C51 C74 C72 118.8(6) yes
C85 C77 C87 112.4(8) yes
C85 C77 C88 109.7(10) yes
C87 C77 C88 107.6(9) yes
O65 C80 N19 118.3(8) yes
O65 C80 C64 114.8(6) yes
N19 C80 C64 126.9(8) yes
C73 C83 C84 122.1(9) yes
C50 C84 C83 117.2(8) yes
O65 C86 C87 106.2(12) yes
N19 C87 C77 117.4(7) yes
N19 C87 C86 101.7(8) yes
C77 C87 C86 117.1(13) yes
C15 C18 H18 118.812 no
C38 C18 H18 118.808 no
C38 C30 H30 119.531 no
C67 C30 H30 119.549 no
C25 C32 H32 118.492 no
C41 C32 H32 118.486 no
C17 C33 H33 118.534 no
C20 C33 H33 118.525 no
N17 C34 H34 108.989 no
C44 C34 H34 108.986 no
C71 C34 H34 108.967 no
C26 C36 H36 119.359 no
C58 C36 H36 119.372 no
C37 C39 H39 121.178 no
C42 C39 H39 121.183 no
C21 C40 H40 118.501 no
C62 C40 H40 118.488 no
C17 C43 H43 120.122 no
C27 C43 H43 120.118 no
O9 C44 H44A 110.855 no
O9 C44 H44B 110.859 no
C34 C44 H44A 110.862 no
C34 C44 H44B 110.865 no
H44A C44 H44B 108.900 no
C58 C45 H45 120.721 no
C69 C45 H45 120.708 no
O11 C46 H46A 111.065 no
O11 C46 H46B 111.065 no
C56 C46 H46A 111.071 no
C56 C46 H46B 111.078 no
H46A C46 H46B 109.049 no
C19 C47 H47 119.807 no
C41 C47 H47 119.801 no
C21 C48 H48 119.441 no
C68 C48 H48 119.455 no
C26 C49 H49 119.243 no
C69 C49 H49 119.238 no
C52 C51 H51 120.513 no
C74 C51 H51 120.530 no
C28 C52 H52 118.679 no
C51 C52 H52 118.665 no
C62 C53 H53 121.343 no
C68 C53 H53 121.341 no
N12 C54 H54 107.356 no
C60 C54 H54 107.374 no
C61 C54 H54 107.364 no
N16 C56 H56 108.280 no
C46 C56 H56 108.278 no
C70 C56 H56 108.275 no
C63 C57 H57 119.072 no
C73 C57 H57 119.086 no
C36 C58 H58 119.882 no
C45 C58 H58 119.858 no
C42 C59 H59 118.823 no
C64 C59 H59 118.801 no
C54 C60 H60 107.626 no
C78 C60 H60 107.612 no
C82 C60 H60 107.639 no
O7 C61 H61A 111.115 no
O7 C61 H61B 111.124 no
C54 C61 H61A 111.108 no
C54 C61 H61B 111.107 no
H61A C61 H61B 109.065 no
C40 C62 H62 119.495 no
C53 C62 H62 119.504 no
C50 C63 H63 119.528 no
C57 C63 H63 119.531 no
C28 C66 H66 119.087 no
C72 C66 H66 119.101 no
C48 C68 H68 119.226 no
C53 C68 H68 119.249 no
C45 C69 H69 119.510 no
C49 C69 H69 119.497 no
C56 C70 H70 107.679 no
C75 C70 H70 107.696 no
C81 C70 H70 107.695 no
C34 C71 H71 108.489 no
C76 C71 H71 108.485 no
C79 C71 H71 108.476 no
C66 C72 H72 119.673 no
C74 C72 H72 119.694 no
C57 C73 H73 120.876 no
C83 C73 H73 120.893 no
C51 C74 H74 120.591 no
C72 C74 H74 120.568 no
C70 C75 H75A 109.466 no
C70 C75 H75B 109.464 no
C70 C75 H75C 109.459 no
H75A C75 H75B 109.488 no
H75A C75 H75C 109.478 no
H75B C75 H75C 109.471 no
C71 C76 H76A 109.475 no
C71 C76 H76B 109.467 no
C71 C76 H76C 109.467 no
H76A C76 H76B 109.481 no
H76A C76 H76C 109.475 no
H76B C76 H76C 109.462 no
C85 C77 H77 109.026 no
C87 C77 H77 109.022 no
C88 C77 H77 109.018 no
C60 C78 H78A 109.470 no
C60 C78 H78B 109.476 no
C60 C78 H78C 109.461 no
H78A C78 H78B 109.471 no
H78A C78 H78C 109.469 no
H78B C78 H78C 109.480 no
C71 C79 H79A 109.462 no
C71 C79 H79B 109.478 no
C71 C79 H79C 109.474 no
H79A C79 H79B 109.475 no
H79A C79 H79C 109.476 no
H79B C79 H79C 109.462 no
C70 C81 H81A 109.485 no
C70 C81 H81B 109.471 no
C70 C81 H81C 109.471 no
H81A C81 H81B 109.469 no
H81A C81 H81C 109.471 no
H81B C81 H81C 109.460 no
C60 C82 H82A 109.474 no
C60 C82 H82B 109.469 no
C60 C82 H82C 109.459 no
H82A C82 H82B 109.471 no
H82A C82 H82C 109.480 no
H82B C82 H82C 109.474 no
C73 C83 H83 118.953 no
C84 C83 H83 118.947 no
C50 C84 H84 121.414 no
C83 C84 H84 121.422 no
C77 C85 H85A 109.476 no
C77 C85 H85B 109.475 no
C77 C85 H85C 109.475 no
H85A C85 H85B 109.466 no
H85A C85 H85C 109.477 no
H85B C85 H85C 109.458 no
O65 C86 H86A 110.483 no
O65 C86 H86B 110.472 no
C87 C86 H86A 110.494 no
C87 C86 H86B 110.478 no
H86A C86 H86B 108.672 no
N19 C87 H87 106.613 no
C77 C87 H87 106.606 no
C86 C87 H87 106.608 no
C77 C88 H88A 109.465 no
C77 C88 H88B 109.475 no
C77 C88 H88C 109.466 no
H88A C88 H88B 109.470 no
H88A C88 H88C 109.463 no
H88B C88 H88C 109.488 no

loop_
_geom_bond_atom_site_label_1
_geom_bond_atom_site_label_2
_geom_bond_distance
_geom_bond_publ_flag
Fe1 Cl4 2.2586(15) yes
Fe1 Cl5 2.2491(14) yes
Fe1 N12 2.142(5) yes
Fe1 N17 2.150(5) yes
Fe1 N18 1.971(4) yes
Fe2 Cl3 2.2689(16) yes
Fe2 Cl6 2.238(2) yes
Fe2 N13 1.967(5) yes
Fe2 N16 2.137(5) yes
Fe2 N19 2.126(7) yes
O7 C29 1.339(7) yes
O7 C61 1.464(8) yes
O9 C24 1.347(6) yes
O9 C44 1.455(7) yes
O11 C35 1.331(7) yes
O11 C46 1.466(7) yes
O65 C80 1.326(13) yes
O65 C86 1.449(17) yes
N12 C29 1.275(7) yes
N12 C54 1.507(7) yes
N13 C23 1.376(7) yes
N13 C31 1.398(6) yes
N16 C35 1.284(8) yes
N16 C56 1.464(7) yes
N17 C24 1.282(6) yes
N17 C34 1.498(7) yes
N18 C14 1.399(7) yes
N18 C22 1.382(6) yes
N19 C80 1.272(9) yes
N19 C87 1.504(12) yes
C14 C20 1.402(7) yes
C14 C27 1.403(7) yes
C15 C18 1.396(7) yes
C15 C22 1.391(7) yes
C15 C24 1.446(7) yes
C17 C33 1.402(7) yes
C17 C43 1.387(8) yes
C17 C50 1.479(8) yes
C18 C38 1.409(7) yes
C19 C23 1.399(7) yes
C19 C37 1.448(7) yes
C19 C47 1.376(8) yes
C20 C29 1.447(7) yes
C20 C33 1.396(8) yes
C21 C40 1.383(8) yes
C21 C41 1.482(8) yes
C21 C48 1.398(9) yes
C22 C67 1.424(7) yes
C23 C25 1.408(7) yes
C25 C32 1.391(8) yes
C25 C35 1.458(7) yes
C26 C36 1.389(9) yes
C26 C42 1.492(8) yes
C26 C49 1.369(9) yes
C27 C43 1.402(7) yes
C27 C67 1.455(7) yes
C28 C38 1.492(7) yes
C28 C52 1.388(8) yes
C28 C66 1.408(9) yes
C30 C38 1.378(7) yes
C30 C67 1.383(7) yes
C31 C37 1.404(7) yes
C31 C64 1.393(9) yes
C32 C41 1.410(7) yes
C34 C44 1.534(8) yes
C34 C71 1.537(8) yes
C36 C58 1.382(9) yes
C37 C39 1.403(7) yes
C39 C42 1.420(8) yes
C40 C62 1.364(10) yes
C41 C47 1.410(7) yes
C42 C59 1.379(8) yes
C45 C58 1.378(9) yes
C45 C69 1.365(10) yes
C46 C56 1.541(9) yes
C48 C68 1.402(10) yes
C49 C69 1.379(8) yes
C50 C63 1.388(9) yes
C50 C84 1.390(11) yes
C51 C52 1.391(8) yes
C51 C74 1.423(10) yes
C53 C62 1.398(9) yes
C53 C68 1.365(10) yes
C54 C60 1.523(9) yes
C54 C61 1.512(9) yes
C56 C70 1.556(9) yes
C57 C63 1.384(10) yes
C57 C73 1.358(12) yes
C59 C64 1.399(8) yes
C60 C78 1.484(11) yes
C60 C82 1.515(12) yes
C64 C80 1.475(11) yes
C66 C72 1.385(9) yes
C70 C75 1.551(10) yes
C70 C81 1.522(11) yes
C71 C76 1.538(11) yes
C71 C79 1.546(12) yes
C72 C74 1.382(10) yes
C73 C83 1.369(14) yes
C77 C85 1.492(12) yes
C77 C87 1.460(14) yes
C77 C88 1.375(17) yes
C83 C84 1.450(17) yes
C86 C87 1.518(17) yes
C18 H18 0.950 no
C30 H30 0.950 no
C32 H32 0.950 no
C33 H33 0.950 no
C34 H34 1.000 no
C36 H36 0.950 no
C39 H39 0.950 no
C40 H40 0.950 no
C43 H43 0.950 no
C44 H44A 0.990 no
C44 H44B 0.990 no
C45 H45 0.950 no
C46 H46A 0.990 no
C46 H46B 0.990 no
C47 H47 0.950 no
C48 H48 0.950 no
C49 H49 0.950 no
C51 H51 0.950 no
C52 H52 0.950 no
C53 H53 0.950 no
C54 H54 1.000 no
C56 H56 1.000 no
C57 H57 0.950 no
C58 H58 0.950 no
C59 H59 0.950 no
C60 H60 1.000 no
C61 H61A 0.990 no
C61 H61B 0.990 no
C62 H62 0.950 no
C63 H63 0.950 no
C66 H66 0.950 no
C68 H68 0.950 no
C69 H69 0.950 no
C70 H70 1.000 no
C71 H71 1.000 no
C72 H72 0.950 no
C73 H73 0.950 no
C74 H74 0.950 no
C75 H75A 0.980 no
C75 H75B 0.980 no
C75 H75C 0.980 no
C76 H76A 0.980 no
C76 H76B 0.980 no
C76 H76C 0.980 no
C77 H77 1.000 no
C78 H78A 0.980 no
C78 H78B 0.980 no
C78 H78C 0.980 no
C79 H79A 0.980 no
C79 H79B 0.980 no
C79 H79C 0.980 no
C81 H81A 0.980 no
C81 H81B 0.980 no
C81 H81C 0.980 no
C82 H82A 0.980 no
C82 H82B 0.980 no
C82 H82C 0.980 no
C83 H83 0.950 no
C84 H84 0.950 no
C85 H85A 0.980 no
C85 H85B 0.980 no
C85 H85C 0.980 no
C86 H86A 0.990 no
C86 H86B 0.990 no
C87 H87 1.000 no
C88 H88A 0.980 no
C88 H88B 0.980 no
C88 H88C 0.980 no

loop_
_geom_contact_atom_site_label_1
_geom_contact_atom_site_label_2
_geom_contact_distance
_geom_contact_publ_flag
_geom_contact_site_symmetry_2
Fe1 C15 3.485(5) no .
Fe1 C20 3.492(5) no .
Fe2 C25 3.498(6) no .
Fe2 C64 3.492(6) no .
Fe2 C70 3.596(7) no .
Cl3 C56 3.279(6) no .
Cl3 C77 3.512(8) no .
Cl3 C88 3.553(13) no .
Cl4 C34 3.393(5) no .
Cl4 C60 3.477(7) no .
Cl4 C78 3.557(8) no .
Cl5 C54 3.350(6) no .
Cl5 C71 3.462(7) no .
Cl5 C76 3.481(9) no .
Cl6 C70 3.458(7) no .
Cl6 C81 3.434(10) no .
Cl6 C87 3.350(14) no .
O7 C33 2.738(6) no .
O9 C18 2.749(6) no .
O9 C71 3.502(8) no .
O9 C76 3.578(9) no .
O11 C32 2.761(6) no .
O65 C59 2.746(11) no .
O65 C77 3.534(10) no .
O65 C88 3.547(16) no .
N12 C14 2.945(6) no .
N12 C78 3.306(8) no .
N13 C35 3.017(7) no .
N13 C80 3.025(11) no .
N16 C23 2.935(6) no .
N16 C81 3.180(10) no .
N17 C22 2.943(6) no .
N17 C76 3.026(8) no .
N18 C24 3.009(7) no .
N18 C29 3.028(7) no .
N19 C31 2.942(8) no .
N19 C88 2.937(16) no .
C14 C15 3.576(7) no .
C14 C17 2.812(7) no .
C15 C30 2.805(7) no .
C18 C66 2.945(8) no .
C18 C67 2.753(7) no .
C19 C32 2.750(7) no .
C19 C64 3.599(9) no .
C20 C22 3.582(7) no .
C20 C43 2.825(7) no .
C21 C53 2.839(8) no .
C22 C38 2.820(7) no .
C23 C41 2.828(7) no .
C23 C64 3.574(8) no .
C24 C71 3.386(8) no .
C24 C76 3.525(9) no .
C25 C31 3.588(8) no .
C25 C47 2.812(7) no .
C26 C45 2.798(8) no .
C27 C33 2.754(7) no .
C28 C74 2.831(8) no .
C29 C60 3.561(8) no .
C30 C43 3.378(7) no .
C30 C52 2.960(7) no .
C31 C42 2.809(7) no .
C32 C48 2.957(9) no .
C33 C84 2.937(12) no .
C35 C70 3.485(9) no .
C36 C59 2.956(8) no .
C36 C69 2.728(9) no .
C37 C59 2.755(9) no .
C39 C47 3.320(8) no .
C39 C49 2.975(8) no .
C39 C64 2.833(8) no .
C40 C47 2.952(9) no .
C40 C68 2.729(10) no .
C43 C63 2.956(8) no .
C44 C76 3.059(10) no .
C44 C79 3.075(11) no .
C46 C75 3.233(11) no .
C46 C81 3.014(11) no .
C48 C62 2.741(9) no .
C49 C58 2.735(10) no .
C50 C73 2.815(11) no .
C51 C66 2.775(10) no .
C52 C72 2.766(10) no .
C57 C84 2.782(12) no .
C61 C78 2.927(11) no .
C61 C82 3.247(12) no .
C63 C83 2.736(13) no .
C64 C86 3.590(19) no .
C77 C80 3.429(11) no .
C80 C88 3.541(16) no .
C85 C86 3.087(16) no .
C86 C88 2.86(2) no .
Cl6 C86 3.41(2) no 2_457
O7 C51 3.356(8) no 3_756
O7 C62 3.394(8) no 1_655
O9 C21 3.511(7) no .
O11 C28 3.366(7) no .
O11 C38 3.535(7) no .
O11 C66 3.441(8) no .
O11 C69 3.587(9) no 3_646
N13 C27 3.538(7) no .
N13 C67 3.575(7) no .
N18 C19 3.532(7) no .
N18 C37 3.559(7) no .
C14 C37 3.411(7) no .
C18 C32 3.586(8) no .
C19 N18 3.532(7) no .
C19 C22 3.492(7) no .
C20 C42 3.576(7) no .
C20 C53 3.421(8) no 1_655
C21 O9 3.511(7) no .
C21 C44 3.597(8) no .
C22 C19 3.492(7) no .
C23 C67 3.451(7) no .
C24 C41 3.573(7) no .
C25 C57 3.471(9) no 1_455
C27 N13 3.538(7) no .
C27 C31 3.459(7) no .
C28 O11 3.366(7) no .
C28 C46 3.527(9) no .
C29 C53 3.443(8) no 1_655
C30 C35 3.552(8) no .
C30 C58 3.545(8) no 3_746
C31 C27 3.459(7) no .
C32 C18 3.586(8) no .
C32 C57 3.534(9) no 1_455
C32 C63 3.577(8) no 1_455
C33 C59 3.583(9) no .
C35 C30 3.552(8) no .
C35 C38 3.498(8) no .
C35 C57 3.547(9) no 1_455
C37 N18 3.559(7) no .
C37 C14 3.411(7) no .
C38 O11 3.535(7) no .
C38 C35 3.498(8) no .
C40 C44 3.571(9) no .
C41 C24 3.573(7) no .
C42 C20 3.576(7) no .
C44 C21 3.597(8) no .
C44 C40 3.571(9) no .
C46 C28 3.527(9) no .
C46 C52 3.592(10) no .
C51 O7 3.356(8) no 3_746
C52 C46 3.592(10) no .
C53 C20 3.421(8) no 1_455
C53 C29 3.443(8) no 1_455
C53 C76 3.550(9) no 2_456
C57 C25 3.471(9) no 1_655
C57 C32 3.534(9) no 1_655
C57 C35 3.547(9) no 1_655
C57 C88 3.531(15) no .
C58 C30 3.545(8) no 3_756
C59 C33 3.583(9) no .
C62 O7 3.394(8) no 1_455
C63 C32 3.577(8) no 1_655
C63 C88 3.521(14) no .
C66 O11 3.441(8) no .
C67 N13 3.575(7) no .
C67 C23 3.451(7) no .
C69 O11 3.587(9) no 3_656
C76 C53 3.550(9) no 2_556
C86 Cl6 3.41(2) no 2_557
C88 C57 3.531(15) no .
C88 C63 3.521(14) no .
Fe1 H34 3.3926 no .
Fe1 H54 3.4751 no .
Fe1 H60 3.0807 no .
Fe1 H71 3.2639 no .
Fe2 H56 3.3949 no .
Fe2 H70 3.0455 no .
Fe2 H77 3.2605 no .
Fe2 H87 3.3202 no .
Cl3 H56 2.8113 no .
Cl3 H70 3.1173 no .
Cl3 H77 2.8227 no .
Cl3 H88B 2.9251 no .
Cl4 H34 2.8540 no .
Cl4 H60 2.8023 no .
Cl4 H78B 2.9435 no .
Cl5 H54 2.9393 no .
Cl5 H60 3.1953 no .
Cl5 H71 2.7969 no .
Cl5 H76B 2.8728 no .
Cl6 H70 2.8279 no .
Cl6 H77 3.5544 no .
Cl6 H81B 2.7796 no .
Cl6 H87 2.7763 no .
O7 H33 2.3927 no .
O7 H54 2.7426 no .
O9 H18 2.4086 no .
O9 H34 3.0179 no .
O9 H76A 3.2271 no .
O9 H76B 3.4701 no .
O11 H32 2.4250 no .
O11 H56 2.8945 no .
O65 H59 2.4238 no .
O65 H87 2.9688 no .
O65 H88A 3.1762 no .
O65 H88B 3.4022 no .
N12 H60 2.6663 no .
N12 H61A 3.1483 no .
N12 H61B 2.8361 no .
N12 H78B 3.0328 no .
N16 H46A 3.1026 no .
N16 H46B 2.9508 no .
N16 H70 2.6443 no .
N16 H81A 3.5281 no .
N16 H81B 2.8878 no .
N17 H44A 3.0220 no .
N17 H44B 3.0661 no .
N17 H71 2.7030 no .
N17 H76A 3.3379 no .
N17 H76B 2.6915 no .
N19 H77 2.7009 no .
N19 H86A 3.0000 no .
N19 H86B 3.0327 no .
N19 H88A 3.2381 no .
N19 H88B 2.5595 no .
C14 H33 3.2509 no .
C14 H43 3.2957 no .
C17 H63 2.6554 no .
C17 H84 2.6599 no .
C18 H30 3.2512 no .
C18 H66 2.6310 no .
C19 H39 2.8778 no .
C21 H32 2.6907 no .
C21 H47 2.6756 no .
C21 H62 3.2603 no .
C21 H68 3.2875 no .
C22 H18 3.2517 no .
C22 H30 3.2952 no .
C23 H32 3.2579 no .
C23 H47 3.2775 no .
C24 H18 2.6142 no .
C24 H34 2.8906 no .
C24 H44A 2.9006 no .
C24 H44B 2.9504 no .
C24 H76A 3.5220 no .
C24 H76B 3.1263 no .
C26 H39 2.6947 no .
C26 H58 3.2676 no .
C26 H59 2.6363 no .
C26 H69 3.2463 no .
C27 H30 2.8795 no .
C28 H18 2.6370 no .
C28 H30 2.6894 no .
C28 H51 3.2902 no .
C28 H72 3.2914 no .
C29 H33 2.6133 no .
C29 H54 2.6833 no .
C29 H61A 3.0121 no .
C29 H61B 2.7753 no .
C30 H18 3.2426 no .
C30 H43 3.2427 no .
C30 H52 2.6301 no .
C31 H39 3.3144 no .
C31 H59 3.2566 no .
C32 H47 3.2690 no .
C32 H48 2.6253 no .
C33 H43 3.2618 no .
C33 H84 2.6899 no .
C34 H76A 2.7450 no .
C34 H76B 2.7418 no .
C34 H76C 3.3878 no .
C34 H79A 2.6547 no .
C34 H79B 2.6712 no .
C34 H79C 3.3402 no .
C35 H32 2.6277 no .
C35 H46A 2.9522 no .
C35 H46B 2.8542 no .
C35 H56 2.7545 no .
C35 H81B 3.4803 no .
C36 H45 3.2548 no .
C36 H49 3.2179 no .
C36 H59 2.6478 no .
C37 H47 2.8396 no .
C38 H52 2.6487 no .
C38 H66 2.7019 no .
C39 H47 3.1581 no .
C39 H49 2.6720 no .
C39 H59 3.2749 no .
C40 H47 2.6380 no .
C40 H48 3.2240 no .
C40 H53 3.2641 no .
C41 H40 2.6745 no .
C41 H48 2.6657 no .
C42 H36 2.6559 no .
C42 H49 2.6601 no .
C43 H30 3.2380 no .
C43 H33 3.2500 no .
C43 H63 2.6628 no .
C44 H71 3.4203 no .
C44 H76A 2.7217 no .
C44 H76B 3.3319 no .
C44 H79A 3.3767 no .
C44 H79B 2.7269 no .
C45 H36 3.2459 no .
C45 H49 3.2370 no .
C46 H70 3.4204 no .
C46 H75A 2.9477 no .
C46 H75C 3.5335 no .
C46 H81A 2.6830 no .
C46 H81B 3.2352 no .
C47 H32 3.2614 no .
C47 H39 3.1890 no .
C47 H40 2.6178 no .
C48 H32 2.6299 no .
C48 H40 3.2207 no .
C48 H53 3.2784 no .
C49 H36 3.2157 no .
C49 H39 2.7249 no .
C49 H45 3.2483 no .
C50 H33 2.6395 no .
C50 H43 2.6669 no .
C50 H57 3.2610 no .
C50 H83 3.2761 no .
C51 H72 3.2761 no .
C52 H30 2.6633 no .
C52 H66 3.2414 no .
C52 H74 3.2845 no .
C53 H40 3.2514 no .
C53 H48 3.2615 no .
C54 H78A 2.7338 no .
C54 H78B 2.7185 no .
C54 H78C 3.3588 no .
C54 H82A 2.6980 no .
C54 H82B 3.3232 no .
C54 H82C 2.6187 no .
C56 H75A 2.7483 no .
C56 H75B 3.3798 no .
C56 H75C 2.6781 no .
C56 H81A 2.7704 no .
C56 H81B 2.7646 no .
C56 H81C 3.4083 no .
C57 H83 3.1960 no .
C58 H69 3.2188 no .
C59 H36 2.6799 no .
C59 H39 3.2833 no .
C60 H61A 3.0088 no .
C60 H61B 2.6276 no .
C61 H60 3.3636 no .
C61 H78A 2.6209 no .
C61 H78B 3.0941 no .
C61 H82A 2.9923 no .
C61 H82C 3.5615 no .
C62 H68 3.2243 no .
C63 H43 2.6897 no .
C63 H73 3.2556 no .
C63 H84 3.2634 no .
C66 H18 2.5920 no .
C66 H52 3.2425 no .
C66 H74 3.2621 no .
C67 H43 2.8794 no .
C68 H62 3.2206 no .
C69 H58 3.2190 no .
C70 H46A 3.1571 no .
C70 H46B 2.6054 no .
C71 H44A 3.2495 no .
C71 H44B 2.5705 no .
C72 H51 3.2742 no .
C73 H63 3.2433 no .
C73 H84 3.3182 no .
C74 H52 3.2785 no .
C74 H66 3.2531 no .
C75 H46A 3.3645 no .
C75 H46B 3.1772 no .
C75 H56 2.5895 no .
C75 H81A 2.7404 no .
C75 H81B 3.3766 no .
C75 H81C 2.6972 no .
C76 H34 3.4019 no .
C76 H44B 2.7212 no .
C76 H79A 3.3925 no .
C76 H79B 2.7649 no .
C76 H79C 2.7325 no .
C77 H86A 3.1458 no .
C77 H86B 2.5597 no .
C78 H54 3.3279 no .
C78 H61A 3.4924 no .
C78 H61B 2.4558 no .
C78 H82A 2.6675 no .
C78 H82B 2.6519 no .
C78 H82C 3.3054 no .
C79 H34 2.6271 no .
C79 H44A 3.4089 no .
C79 H44B 2.8081 no .
C79 H76A 2.7501 no .
C79 H76B 3.3943 no .
C79 H76C 2.7435 no .
C80 H59 2.6523 no .
C80 H86A 2.8473 no .
C80 H86B 2.9157 no .
C80 H87 2.8111 no .
C80 H88A 3.5232 no .
C80 H88B 3.1236 no .
C81 H46B 2.5430 no .
C81 H56 3.4016 no .
C81 H75A 2.7332 no .
C81 H75B 2.7175 no .
C81 H75C 3.3712 no .
C82 H54 2.4709 no .
C82 H61A 3.2337 no .
C82 H61B 3.3952 no .
C82 H78A 2.6690 no .
C82 H78B 3.3115 no .
C82 H78C 2.6353 no .
C83 H57 3.1984 no .
C84 H33 2.6292 no .
C84 H63 3.2541 no .
C84 H73 3.3278 no .
C85 H86A 3.3507 no .
C85 H86B 2.8807 no .
C85 H87 2.5778 no .
C85 H88A 2.5447 no .
C85 H88B 3.2067 no .
C85 H88C 2.5115 no .
C86 H77 3.3763 no .
C86 H85A 2.7449 no .
C86 H85C 3.4354 no .
C86 H88A 2.4696 no .
C86 H88B 3.1050 no .
C87 H85A 2.6386 no .
C87 H85B 3.2877 no .
C87 H85C 2.6802 no .
C87 H88A 2.4730 no .
C87 H88B 2.4660 no .
C87 H88C 3.1552 no .
C88 H85A 2.5768 no .
C88 H85B 2.5398 no .
C88 H85C 3.1828 no .
C88 H86B 2.5310 no .
C88 H87 3.1327 no .
H18 H66 2.0275 no .
H30 H43 2.8414 no .
H30 H52 2.0838 no .
H32 H48 2.0301 no .
H33 H84 2.1933 no .
H34 H44A 2.2119 no .
H34 H44B 2.7491 no .
H34 H71 2.3843 no .
H34 H79A 2.4126 no .
H34 H79B 2.9044 no .
H34 H79C 3.5293 no .
H36 H58 2.3215 no .
H36 H59 2.1765 no .
H39 H47 2.7619 no .
H39 H49 2.2111 no .
H40 H47 2.0354 no .
H40 H62 2.2854 no .
H43 H63 2.1913 no .
H44A H79A 3.4819 no .
H44A H79B 2.9754 no .
H44B H71 3.5388 no .
H44B H76A 2.1357 no .
H44B H76B 3.1887 no .
H44B H76C 3.5191 no .
H44B H79A 3.3285 no .
H44B H79B 2.2405 no .
H44B H79C 3.5728 no .
H45 H58 2.3368 no .
H45 H69 2.3186 no .
H46A H56 2.2255 no .
H46A H75A 2.9212 no .
H46A H75C 3.4945 no .
H46A H81A 3.3607 no .
H46B H56 2.8165 no .
H46B H70 3.5327 no .
H46B H75A 2.7483 no .
H46B H81A 1.9484 no .
H46B H81B 2.8504 no .
H46B H81C 3.4128 no .
H48 H68 2.3333 no .
H49 H69 2.3108 no .
H51 H52 2.3298 no .
H51 H74 2.3906 no .
H53 H62 2.3611 no .
H53 H68 2.3239 no .
H54 H60 2.4573 no .
H54 H61A 2.2202 no .
H54 H61B 2.8296 no .
H54 H78A 3.5128 no .
H54 H82A 2.7153 no .
H54 H82B 3.3920 no .
H54 H82C 2.2400 no .
H56 H70 2.4474 no .
H56 H75A 2.8612 no .
H56 H75B 3.4961 no .
H56 H75C 2.3587 no .
H57 H63 2.3147 no .
H57 H73 2.3078 no .
H60 H61B 3.4898 no .
H60 H78A 2.8264 no .
H60 H78B 2.3152 no .
H60 H78C 2.3094 no .
H60 H82A 2.8498 no .
H60 H82B 2.3315 no .
H60 H82C 2.3506 no .
H61A H78A 3.0468 no .
H61A H82A 2.7552 no .
H61A H82C 3.4488 no .
H61B H78A 1.9421 no .
H61B H78B 2.5799 no .
H61B H78C 3.3800 no .
H61B H82A 3.0668 no .
H66 H72 2.3171 no .
H70 H75A 2.8776 no .
H70 H75B 2.3677 no .
H70 H75C 2.3821 no .
H70 H81A 2.8554 no .
H70 H81B 2.3449 no .
H70 H81C 2.3511 no .
H71 H76A 2.8753 no .
H71 H76B 2.3741 no .
H71 H76C 2.3749 no .
H71 H79A 2.3708 no .
H71 H79B 2.8807 no .
H71 H79C 2.3917 no .
H72 H74 2.3361 no .
H73 H83 2.3164 no .
H75A H81A 2.5791 no .
H75A H81C 2.9878 no .
H75B H81A 3.0283 no .
H75B H81C 2.5158 no .
H75C H81C 3.5872 no .
H76A H79B 2.6002 no .
H76A H79C 3.0157 no .
H76C H79B 3.0545 no .
H76C H79C 2.5582 no .
H77 H85A 2.8451 no .
H77 H85B 2.3508 no .
H77 H85C 2.3289 no .
H77 H86B 3.5234 no .
H77 H87 2.3195 no .
H77 H88A 2.7579 no .
H77 H88B 2.2245 no .
H77 H88C 2.2416 no .
H78A H82A 2.5002 no .
H78A H82B 2.9593 no .
H78A H82C 3.5586 no .
H78B H82A 3.5673 no .
H78B H82B 3.5394 no .
H78C H82A 2.9326 no .
H78C H82B 2.4469 no .
H78C H82C 3.5258 no .
H83 H84 2.4062 no .
H85A H86A 2.9073 no .
H85A H86B 2.3355 no .
H85A H87 2.8384 no .
H85A H88A 2.3863 no .
H85A H88B 3.4814 no .
H85A H88C 2.8455 no .
H85B H87 3.4818 no .
H85B H88A 2.8373 no .
H85B H88B 3.4383 no .
H85B H88C 2.3102 no .
H85C H86A 3.4769 no .
H85C H86B 3.4484 no .
H85C H87 2.4208 no .
H85C H88A 3.4373 no .
H85C H88C 3.3930 no .
H86A H87 2.1533 no .
H86A H88A 3.2993 no .
H86B H87 2.7303 no .
H86B H88A 1.8615 no .
H86B H88B 2.9583 no .
H86B H88C 3.3353 no .
H87 H88A 3.3521 no .
H87 H88B 3.3833 no .
Cl3 H30 2.9639 no .
Cl3 H43 2.9032 no .
Cl3 H61A 3.1262 no 3_746
Cl3 H61B 3.4198 no 3_746
Cl3 H78A 3.4235 no 3_746
Cl3 H82A 2.9285 no 3_746
Cl4 H39 2.9613 no .
Cl4 H40 3.3826 no .
Cl4 H46A 3.5857 no 3_656
Cl4 H46B 3.1093 no 3_656
Cl4 H47 2.8752 no .
Cl4 H75A 2.8078 no 3_656
Cl4 H81A 3.3019 no 3_656
Cl5 H44B 3.1164 no 2_556
Cl5 H53 3.0212 no 1_655
Cl5 H76A 3.3523 no 2_556
Cl5 H79B 3.4074 no 2_556
Cl6 H73 3.0972 no 1_455
Cl6 H85A 3.0753 no 2_457
Cl6 H86A 3.1237 no 2_457
Cl6 H86B 2.7810 no 2_457
O7 H36 3.4694 no .
O7 H51 2.5369 no 3_756
O7 H52 3.3265 no 3_756
O7 H62 3.2159 no 1_655
O11 H49 3.2764 no 3_646
O11 H57 3.2267 no 1_455
O11 H66 3.4760 no .
O11 H69 2.8206 no 3_646
N12 H53 3.3129 no 1_655
N16 H30 3.4362 no .
N16 H57 3.5727 no 1_455
C14 H68 3.5631 no 1_655
C19 H74 3.2174 no 3_656
C20 H53 3.4491 no 1_655
C21 H44A 2.9550 no .
C25 H57 3.4587 no 1_455
C26 H61B 3.5298 no .
C27 H45 3.1968 no 3_746
C27 H68 3.5548 no 1_655
C28 H46A 2.9870 no .
C28 H56 3.4113 no .
C28 H58 3.3480 no 3_746
C29 H53 3.2739 no 1_655
C30 H45 3.4921 no 3_746
C30 H58 2.8022 no 3_746
C32 H69 3.2823 no 3_646
C33 H51 3.3782 no 3_756
C35 H57 3.1392 no 1_455
C36 H52 3.3980 no 3_756
C36 H61B 3.3476 no .
C37 H72 3.5468 no 3_656
C37 H74 3.5961 no 3_656
C38 H58 3.1454 no 3_746
C39 H72 3.0489 no 3_656
C40 H34 3.1327 no .
C40 H44A 2.8299 no .
C40 H51 3.3184 no 3_656
C40 H75A 3.5494 no 3_656
C41 H74 3.4798 no 3_656
C42 H72 3.4863 no 3_656
C43 H45 2.8544 no 3_746
C44 H76C 3.4441 no 2_456
C45 H30 3.5058 no 3_756
C45 H43 3.3323 no 3_756
C45 H48 3.0568 no 3_656
C45 H61B 3.5479 no .
C45 H63 3.3467 no 3_756
C45 H68 3.4270 no 3_656
C45 H78A 3.5856 no .
C46 H49 3.3291 no 3_646
C46 H78B 3.4495 no 3_646
C46 H78C 3.5837 no 3_646
C47 H74 2.8003 no 3_656
C48 H44A 3.1164 no .
C48 H45 3.2506 no 3_646
C48 H69 3.4355 no 3_646
C49 H72 3.4777 no 3_656
C49 H78B 3.0079 no .
C50 H88B 3.2043 no .
C51 H33 3.1917 no 3_746
C51 H40 3.4986 no 3_646
C51 H46A 2.9608 no .
C51 H56 3.3692 no .
C51 H84 3.4737 no 3_746
C52 H36 3.5421 no 3_746
C52 H46A 2.9379 no .
C52 H56 2.8837 no .
C52 H58 3.0390 no 3_746
C53 H44A 3.1471 no .
C53 H76A 3.3329 no 2_456
C53 H76C 2.8781 no 2_456
C57 H32 3.5246 no 1_655
C57 H78C 3.4232 no 3_746
C57 H88A 3.3984 no .
C57 H88B 3.2696 no .
C57 H88C 3.3397 no .
C58 H30 3.2088 no 3_756
C58 H52 2.9972 no 3_756
C58 H61B 3.3849 no .
C61 H51 3.3483 no 3_756
C61 H52 3.3071 no 3_756
C61 H62 3.4913 no 1_655
C61 H75C 3.4495 no 3_756
C62 H34 3.4914 no .
C62 H44A 2.9060 no .
C62 H54 3.5797 no 1_455
C62 H75C 3.3301 no 3_656
C63 H32 3.3653 no 1_655
C63 H69 3.5258 no 3_746
C63 H88A 3.5657 no .
C63 H88B 2.8994 no .
C63 H88C 3.5747 no .
C66 H46A 2.9722 no .
C66 H49 3.3447 no 3_646
C67 H45 3.4367 no 3_746
C67 H58 3.4940 no 3_746
C68 H44A 3.2052 no .
C68 H45 3.3438 no 3_646
C68 H76C 3.0725 no 2_456
C69 H32 3.2585 no 3_656
C69 H48 2.9927 no 3_656
C69 H63 3.3173 no 3_756
C69 H78A 3.3236 no .
C69 H78B 3.2383 no .
C72 H39 3.3885 no 3_646
C72 H46A 3.0345 no .
C72 H49 3.1181 no 3_646
C73 H85C 3.4166 no 2_557
C73 H88A 3.4778 no .
C74 H46A 3.0683 no .
C74 H47 3.2191 no 3_646
C74 H83 3.5178 no 3_746
C74 H84 3.4140 no 3_746
C75 H40 3.4910 no 3_646
C75 H61A 3.4906 no 3_746
C75 H62 3.0546 no 3_646
C76 H44A 3.5126 no 2_556
C76 H53 3.2198 no 2_556
C77 H82A 3.5157 no 3_746
C78 H46B 3.0888 no 3_656
C78 H57 3.4436 no 3_756
C78 H63 3.5726 no 3_756
C78 H81A 3.1359 no 3_656
C81 H57 3.5116 no 1_455
C81 H78C 3.2134 no 3_646
C82 H77 3.5111 no 3_756
C82 H88C 3.1415 no 3_756
C83 H74 3.2783 no 3_756
C83 H85C 3.1466 no 2_557
C84 H74 3.2721 no 3_756
C85 H73 3.4095 no 2_457
C85 H83 3.3005 no 2_457
C88 H82A 3.4341 no 3_746
C88 H82B 3.4182 no 3_746
H18 H32 3.5778 no .
H30 Cl3 2.9639 no .
H30 N16 3.4362 no .
H30 C45 3.5058 no 3_746
H30 C58 3.2088 no 3_746
H30 H45 3.2052 no 3_746
H30 H56 3.0901 no .
H30 H58 2.6367 no 3_746
H32 C57 3.5246 no 1_455
H32 C63 3.3653 no 1_455
H32 C69 3.2585 no 3_646
H32 H18 3.5778 no .
H32 H57 3.5928 no 1_455
H32 H63 3.2938 no 1_455
H32 H69 2.3523 no 3_646
H33 C51 3.1917 no 3_756
H33 H36 3.3510 no .
H33 H51 2.4847 no 3_756
H34 C40 3.1327 no .
H34 C62 3.4914 no .
H34 H40 2.9139 no .
H34 H62 3.5023 no .
H34 H75A 3.0821 no 3_656
H34 H75B 3.4403 no 3_656
H36 O7 3.4694 no .
H36 C52 3.5421 no 3_756
H36 H33 3.3510 no .
H36 H52 3.2485 no 3_756
H36 H84 3.4943 no .
H39 Cl4 2.9613 no .
H39 C72 3.3885 no 3_656
H39 H46A 3.5860 no 3_656
H39 H72 2.9656 no 3_656
H39 H74 3.4643 no 3_656
H39 H78B 3.3792 no .
H40 Cl4 3.3826 no .
H40 C51 3.4986 no 3_656
H40 C75 3.4910 no 3_656
H40 H34 2.9139 no .
H40 H44A 3.2873 no .
H40 H51 2.9890 no 3_656
H40 H74 3.2494 no 3_656
H40 H75A 2.8522 no 3_656
H40 H75C 3.2943 no 3_656
H43 Cl3 2.9032 no .
H43 C45 3.3323 no 3_746
H43 H45 2.5973 no 3_746
H43 H88B 3.1430 no .
H44A C21 2.9550 no .
H44A C40 2.8299 no .
H44A C48 3.1164 no .
H44A C53 3.1471 no .
H44A C62 2.9060 no .
H44A C68 3.2052 no .
H44A C76 3.5126 no 2_456
H44A H40 3.2873 no .
H44A H62 3.3637 no .
H44A H76B 3.3802 no 2_456
H44A H76C 2.8002 no 2_456
H44B Cl5 3.1164 no 2_456
H44B H76B 3.1708 no 2_456
H44B H76C 3.1815 no 2_456
H45 C27 3.1968 no 3_756
H45 C30 3.4921 no 3_756
H45 C43 2.8544 no 3_756
H45 C48 3.2506 no 3_656
H45 C67 3.4367 no 3_756
H45 C68 3.3438 no 3_656
H45 H30 3.2052 no 3_756
H45 H43 2.5973 no 3_756
H45 H48 2.6491 no 3_656
H45 H63 2.8972 no 3_756
H45 H68 2.8349 no 3_656
H46A Cl4 3.5857 no 3_646
H46A C28 2.9870 no .
H46A C51 2.9608 no .
H46A C52 2.9379 no .
H46A C66 2.9722 no .
H46A C72 3.0345 no .
H46A C74 3.0683 no .
H46A H39 3.5860 no 3_646
H46A H49 3.0093 no 3_646
H46A H51 3.4591 no .
H46A H52 3.4615 no .
H46A H66 3.4843 no .
H46A H72 3.5887 no .
H46B Cl4 3.1093 no 3_646
H46B C78 3.0888 no 3_646
H46B H49 3.2459 no 3_646
H46B H57 3.4051 no 1_455
H46B H78B 2.6021 no 3_646
H46B H78C 2.6932 no 3_646
H47 Cl4 2.8752 no .
H47 C74 3.2191 no 3_656
H47 H74 2.6025 no 3_656
H48 C45 3.0568 no 3_646
H48 C69 2.9927 no 3_646
H48 H45 2.6491 no 3_646
H48 H63 3.4173 no 1_455
H48 H69 2.4915 no 3_646
H49 O11 3.2764 no 3_656
H49 C46 3.3291 no 3_656
H49 C66 3.3447 no 3_656
H49 C72 3.1181 no 3_656
H49 H46A 3.0093 no 3_656
H49 H46B 3.2459 no 3_656
H49 H66 3.1999 no 3_656
H49 H72 2.8153 no 3_656
H49 H78B 2.9293 no .
H51 O7 2.5369 no 3_746
H51 C33 3.3782 no 3_746
H51 C40 3.3184 no 3_646
H51 C61 3.3483 no 3_746
H51 H33 2.4847 no 3_746
H51 H40 2.9890 no 3_646
H51 H46A 3.4591 no .
H51 H56 3.5125 no .
H51 H61A 3.1902 no 3_746
H51 H84 3.3255 no 3_746
H52 O7 3.3265 no 3_746
H52 C36 3.3980 no 3_746
H52 C58 2.9972 no 3_746
H52 C61 3.3071 no 3_746
H52 H36 3.2485 no 3_746
H52 H46A 3.4615 no .
H52 H56 2.7279 no .
H52 H58 2.5348 no 3_746
H52 H61A 3.0851 no 3_746
H52 H61B 3.0775 no 3_746
H53 Cl5 3.0212 no 1_455
H53 N12 3.3129 no 1_455
H53 C20 3.4491 no 1_455
H53 C29 3.2739 no 1_455
H53 C76 3.2198 no 2_456
H53 H54 3.1179 no 1_455
H53 H76A 2.7856 no 2_456
H53 H76C 2.7586 no 2_456
H54 C62 3.5797 no 1_655
H54 H53 3.1179 no 1_655
H54 H62 2.9862 no 1_655
H56 C28 3.4113 no .
H56 C51 3.3692 no .
H56 C52 2.8837 no .
H56 H30 3.0901 no .
H56 H51 3.5125 no .
H56 H52 2.7279 no .
H56 H61A 3.0581 no 3_746
H57 O11 3.2267 no 1_655
H57 N16 3.5727 no 1_655
H57 C25 3.4587 no 1_655
H57 C35 3.1392 no 1_655
H57 C78 3.4436 no 3_746
H57 C81 3.5116 no 1_655
H57 H32 3.5928 no 1_655
H57 H46B 3.4051 no 1_655
H57 H78A 3.4675 no 3_746
H57 H78C 2.6458 no 3_746
H57 H81A 3.3723 no 1_655
H57 H81B 2.7872 no 1_655
H57 H88B 3.5624 no .
H57 H88C 3.2755 no .
H58 C28 3.3480 no 3_756
H58 C30 2.8022 no 3_756
H58 C38 3.1454 no 3_756
H58 C52 3.0390 no 3_756
H58 C67 3.4940 no 3_756
H58 H30 2.6367 no 3_756
H58 H52 2.5348 no 3_756
H59 H84 3.3441 no .
H60 H81A 3.1362 no 3_656
H61A Cl3 3.1262 no 3_756
H61A C75 3.4906 no 3_756
H61A H51 3.1902 no 3_756
H61A H52 3.0851 no 3_756
H61A H56 3.0581 no 3_756
H61A H62 3.1236 no 1_655
H61A H75C 2.5297 no 3_756
H61B Cl3 3.4198 no 3_756
H61B C26 3.5298 no .
H61B C36 3.3476 no .
H61B C45 3.5479 no .
H61B C58 3.3849 no .
H61B H52 3.0775 no 3_756
H62 O7 3.2159 no 1_455
H62 C61 3.4913 no 1_455
H62 C75 3.0546 no 3_656
H62 H34 3.5023 no .
H62 H44A 3.3637 no .
H62 H54 2.9862 no 1_455
H62 H61A 3.1236 no 1_455
H62 H75A 3.0678 no 3_656
H62 H75B 3.1274 no 3_656
H62 H75C 2.4905 no 3_656
H63 C45 3.3467 no 3_746
H63 C69 3.3173 no 3_746
H63 C78 3.5726 no 3_746
H63 H32 3.2938 no 1_655
H63 H45 2.8972 no 3_746
H63 H48 3.4173 no 1_655
H63 H69 2.8420 no 3_746
H63 H78A 2.9814 no 3_746
H63 H78C 3.3351 no 3_746
H63 H88B 3.0166 no .
H66 O11 3.4760 no .
H66 H46A 3.4843 no .
H66 H49 3.1999 no 3_646
H68 C14 3.5631 no 1_455
H68 C27 3.5548 no 1_455
H68 C45 3.4270 no 3_646
H68 H45 2.8349 no 3_646
H68 H76C 3.0563 no 2_456
H68 H79C 3.1058 no 2_456
H69 O11 2.8206 no 3_656
H69 C32 3.2823 no 3_656
H69 C48 3.4355 no 3_656
H69 C63 3.5258 no 3_756
H69 H32 2.3523 no 3_656
H69 H48 2.4915 no 3_656
H69 H63 2.8420 no 3_756
H69 H78A 3.4309 no .
H69 H78B 3.3378 no .
H72 C37 3.5468 no 3_646
H72 C39 3.0489 no 3_646
H72 C42 3.4863 no 3_646
H72 C49 3.4777 no 3_646
H72 H39 2.9656 no 3_646
H72 H46A 3.5887 no .
H72 H49 2.8153 no 3_646
H73 Cl6 3.0972 no 1_655
H73 C85 3.4095 no 2_557
H73 H81B 3.4237 no 1_655
H73 H85A 2.9046 no 2_557
H73 H85C 3.0096 no 2_557
H73 H86A 3.0668 no 2_557
H74 C19 3.2174 no 3_646
H74 C37 3.5961 no 3_646
H74 C41 3.4798 no 3_646
H74 C47 2.8003 no 3_646
H74 C83 3.2783 no 3_746
H74 C84 3.2721 no 3_746
H74 H39 3.4643 no 3_646
H74 H40 3.2494 no 3_646
H74 H47 2.6025 no 3_646
H74 H83 3.0594 no 3_746
H74 H84 3.1448 no 3_746
H75A Cl4 2.8078 no 3_646
H75A C40 3.5494 no 3_646
H75A H34 3.0821 no 3_646
H75A H40 2.8522 no 3_646
H75A H62 3.0678 no 3_646
H75B H34 3.4403 no 3_646
H75B H62 3.1274 no 3_646
H75B H79A 2.9919 no 3_646
H75C C61 3.4495 no 3_746
H75C C62 3.3301 no 3_646
H75C H40 3.2943 no 3_646
H75C H61A 2.5297 no 3_746
H75C H62 2.4905 no 3_646
H76A Cl5 3.3523 no 2_456
H76A C53 3.3329 no 2_556
H76A H53 2.7856 no 2_556
H76B H44A 3.3802 no 2_556
H76B H44B 3.1708 no 2_556
H76B H79B 2.8036 no 2_556
H76C C44 3.4441 no 2_556
H76C C53 2.8781 no 2_556
H76C C68 3.0725 no 2_556
H76C H44A 2.8002 no 2_556
H76C H44B 3.1815 no 2_556
H76C H53 2.7586 no 2_556
H76C H68 3.0563 no 2_556
H77 C82 3.5111 no 3_746
H77 H82A 2.8219 no 3_746
H77 H82B 3.4040 no 3_746
H78A Cl3 3.4235 no 3_756
H78A C45 3.5856 no .
H78A C69 3.3236 no .
H78A H57 3.4675 no 3_756
H78A H63 2.9814 no 3_756
H78A H69 3.4309 no .
H78B C46 3.4495 no 3_656
H78B C49 3.0079 no .
H78B C69 3.2383 no .
H78B H39 3.3792 no .
H78B H46B 2.6021 no 3_656
H78B H49 2.9293 no .
H78B H69 3.3378 no .
H78B H81A 3.1509 no 3_656
H78C C46 3.5837 no 3_656
H78C C57 3.4232 no 3_756
H78C C81 3.2134 no 3_656
H78C H46B 2.6932 no 3_656
H78C H57 2.6458 no 3_756
H78C H63 3.3351 no 3_756
H78C H81A 2.4297 no 3_656
H78C H81B 3.1795 no 3_656
H78C H88C 3.3471 no 3_756
H79A H75B 2.9919 no 3_656
H79B Cl5 3.4074 no 2_456
H79B H76B 2.8036 no 2_456
H79C H68 3.1058 no 2_556
H81A Cl4 3.3019 no 3_646
H81A C78 3.1359 no 3_646
H81A H57 3.3723 no 1_455
H81A H60 3.1362 no 3_646
H81A H78B 3.1509 no 3_646
H81A H78C 2.4297 no 3_646
H81B H57 2.7872 no 1_455
H81B H73 3.4237 no 1_455
H81B H78C 3.1795 no 3_646
H81B H86A 3.4590 no 2_457
H82A Cl3 2.9285 no 3_756
H82A C77 3.5157 no 3_756
H82A C88 3.4341 no 3_756
H82A H77 2.8219 no 3_756
H82A H88B 3.4626 no 3_756
H82A H88C 2.8719 no 3_756
H82B C88 3.4182 no 3_756
H82B H77 3.4040 no 3_756
H82B H85B 3.1308 no 3_756
H82B H88C 2.5386 no 3_756
H83 C74 3.5178 no 3_756
H83 C85 3.3005 no 2_557
H83 H74 3.0594 no 3_756
H83 H85A 3.4128 no 2_557
H83 H85C 2.4440 no 2_557
H84 C51 3.4737 no 3_756
H84 C74 3.4140 no 3_756
H84 H36 3.4943 no .
H84 H51 3.3255 no 3_756
H84 H59 3.3441 no .
H84 H74 3.1448 no 3_756
H85A Cl6 3.0753 no 2_557
H85A H73 2.9046 no 2_457
H85A H83 3.4128 no 2_457
H85B H82B 3.1308 no 3_746
H85C C73 3.4166 no 2_457
H85C C83 3.1466 no 2_457
H85C H73 3.0096 no 2_457
H85C H83 2.4440 no 2_457
H86A Cl6 3.1237 no 2_557
H86A H73 3.0668 no 2_457
H86A H81B 3.4590 no 2_557
H86B Cl6 2.7810 no 2_557
H88A C57 3.3984 no .
H88A C63 3.5657 no .
H88A C73 3.4778 no .
H88B C50 3.2043 no .
H88B C57 3.2696 no .
H88B C63 2.8994 no .
H88B H43 3.1430 no .
H88B H57 3.5624 no .
H88B H63 3.0166 no .
H88B H82A 3.4626 no 3_746
H88C C57 3.3397 no .
H88C C63 3.5747 no .
H88C C82 3.1415 no 3_746
H88C H57 3.2755 no .
H88C H78C 3.3471 no 3_746
H88C H82A 2.8719 no 3_746
H88C H82B 2.5386 no 3_746

loop_
_geom_torsion_atom_site_label_1
_geom_torsion_atom_site_label_2
_geom_torsion_atom_site_label_3
_geom_torsion_atom_site_label_4
_geom_torsion
_geom_torsion_publ_flag
Cl4 Fe1 N12 C29 120.3(4) no
Cl4 Fe1 N12 C54 -77.3(3) no
Cl4 Fe1 N17 C24 -123.6(3) no
Cl4 Fe1 N17 C34 49.4(3) no
Cl4 Fe1 N18 C14 -92.3(3) no
Cl4 Fe1 N18 C22 94.7(3) no
Cl5 Fe1 N12 C29 -116.4(4) no
Cl5 Fe1 N12 C54 46.0(3) no
Cl5 Fe1 N17 C24 113.1(3) no
Cl5 Fe1 N17 C34 -73.8(3) no
Cl5 Fe1 N18 C14 86.2(3) no
Cl5 Fe1 N18 C22 -86.8(4) no
N12 Fe1 N18 C14 -1.2(3) no
N12 Fe1 N18 C22 -174.2(4) no
N18 Fe1 N12 C29 -0.0(4) no
N18 Fe1 N12 C54 162.4(3) no
N17 Fe1 N18 C14 -178.7(4) no
N17 Fe1 N18 C22 8.3(4) no
N18 Fe1 N17 C24 -3.2(4) no
N18 Fe1 N17 C34 169.9(3) no
Cl3 Fe2 N13 C23 93.2(4) no
Cl3 Fe2 N13 C31 -90.7(4) no
Cl3 Fe2 N16 C35 -127.0(4) no
Cl3 Fe2 N16 C56 41.1(3) no
Cl3 Fe2 N19 C80 120.6(6) no
Cl3 Fe2 N19 C87 -74.5(5) no
Cl6 Fe2 N13 C23 -84.8(4) no
Cl6 Fe2 N13 C31 91.3(4) no
Cl6 Fe2 N16 C35 110.0(4) no
Cl6 Fe2 N16 C56 -81.9(3) no
Cl6 Fe2 N19 C80 -116.4(6) no
Cl6 Fe2 N19 C87 48.5(5) no
N13 Fe2 N16 C35 -4.8(4) no
N13 Fe2 N16 C56 163.3(4) no
N16 Fe2 N13 C23 6.8(4) no
N16 Fe2 N13 C31 -177.2(4) no
N13 Fe2 N19 C80 -1.5(6) no
N13 Fe2 N19 C87 163.3(5) no
N19 Fe2 N13 C23 -172.6(4) no
N19 Fe2 N13 C31 3.5(4) no
C29 O7 C61 C54 -19.3(6) no
C61 O7 C29 N12 7.0(6) no
C61 O7 C29 C20 -178.1(4) no
C24 O9 C44 C34 4.0(5) no
C44 O9 C24 N17 -3.5(6) no
C44 O9 C24 C15 176.3(4) no
C35 O11 C46 C56 -7.9(6) no
C46 O11 C35 N16 0.8(7) no
C46 O11 C35 C25 179.3(5) no
C80 O65 C86 C87 5.5(16) no
C86 O65 C80 N19 -7.5(15) no
C86 O65 C80 C64 171.0(11) no
Fe1 N12 C29 O7 173.6(3) no
Fe1 N12 C29 C20 -0.6(8) no
Fe1 N12 C54 C60 48.0(6) no
Fe1 N12 C54 C61 174.4(3) no
C29 N12 C54 C60 -146.4(4) no
C29 N12 C54 C61 -20.0(5) no
C54 N12 C29 O7 8.8(6) no
C54 N12 C29 C20 -165.4(4) no
Fe2 N13 C23 C19 176.4(3) no
Fe2 N13 C23 C25 -3.2(8) no
Fe2 N13 C31 C37 -177.6(3) no
Fe2 N13 C31 C64 1.5(8) no
C23 N13 C31 C37 -0.8(6) no
C23 N13 C31 C64 178.3(5) no
C31 N13 C23 C19 -0.4(6) no
C31 N13 C23 C25 -179.9(5) no
Fe2 N16 C35 O11 176.9(3) no
Fe2 N16 C35 C25 -1.4(8) no
Fe2 N16 C56 C46 178.3(3) no
Fe2 N16 C56 C70 53.6(6) no
C35 N16 C56 C46 -11.4(6) no
C35 N16 C56 C70 -136.2(5) no
C56 N16 C35 O11 7.3(7) no
C56 N16 C35 C25 -171.1(5) no
Fe1 N17 C24 O9 175.2(3) no
Fe1 N17 C24 C15 -4.6(7) no
Fe1 N17 C34 C44 -172.7(3) no
Fe1 N17 C34 C71 63.6(5) no
C24 N17 C34 C44 1.4(5) no
C24 N17 C34 C71 -122.3(4) no
C34 N17 C24 O9 1.2(6) no
C34 N17 C24 C15 -178.6(4) no
Fe1 N18 C14 C20 3.2(7) no
Fe1 N18 C14 C27 -174.9(3) no
Fe1 N18 C22 C15 -6.9(7) no
Fe1 N18 C22 C67 175.2(3) no
C14 N18 C22 C15 178.8(4) no
C14 N18 C22 C67 1.0(5) no
C22 N18 C14 C20 177.4(4) no
C22 N18 C14 C27 -0.7(5) no
Fe2 N19 C80 O65 172.8(5) no
Fe2 N19 C80 C64 -5.5(14) no
Fe2 N19 C87 C77 61.8(12) no
Fe2 N19 C87 C86 -169.1(5) no
C80 N19 C87 C77 -130.8(9) no
C80 N19 C87 C86 -1.7(11) no
C87 N19 C80 O65 6.0(12) no
C87 N19 C80 C64 -172.3(9) no
N18 C14 C20 C29 -3.7(8) no
N18 C14 C20 C33 -175.6(4) no
N18 C14 C27 C43 177.4(4) no
N18 C14 C27 C67 0.1(5) no
C20 C14 C27 C43 -0.9(7) no
C20 C14 C27 C67 -178.2(4) no
C27 C14 C20 C29 174.3(4) no
C27 C14 C20 C33 2.4(7) no
C18 C15 C22 N18 178.9(4) no
C18 C15 C22 C67 -3.3(7) no
C22 C15 C18 C38 0.9(7) no
C18 C15 C24 O9 7.2(7) no
C18 C15 C24 N17 -173.0(5) no
C24 C15 C18 C38 -177.0(4) no
C22 C15 C24 O9 -170.7(4) no
C22 C15 C24 N17 9.2(8) no
C24 C15 C22 N18 -3.2(8) no
C24 C15 C22 C67 174.5(4) no
C33 C17 C43 C27 1.6(7) no
C43 C17 C33 C20 -0.0(8) no
C33 C17 C50 C63 -152.2(5) no
C33 C17 C50 C84 29.4(8) no
C50 C17 C33 C20 177.0(5) no
C43 C17 C50 C63 24.8(8) no
C43 C17 C50 C84 -153.7(5) no
C50 C17 C43 C27 -175.4(5) no
C15 C18 C38 C28 -176.4(4) no
C15 C18 C38 C30 3.1(8) no
C23 C19 C37 C31 -1.8(5) no
C23 C19 C37 C39 -179.4(5) no
C37 C19 C23 N13 1.4(6) no
C37 C19 C23 C25 -179.1(4) no
C23 C19 C47 C41 1.4(8) no
C47 C19 C23 N13 -176.6(5) no
C47 C19 C23 C25 2.9(8) no
C37 C19 C47 C41 -176.0(5) no
C47 C19 C37 C31 175.9(5) no
C47 C19 C37 C39 -1.7(10) no
C14 C20 C29 O7 -172.0(4) no
C14 C20 C29 N12 2.3(8) no
C14 C20 C33 C17 -2.0(7) no
C29 C20 C33 C17 -174.0(4) no
C33 C20 C29 O7 -0.3(7) no
C33 C20 C29 N12 174.0(5) no
C40 C21 C41 C32 177.8(5) no
C40 C21 C41 C47 -1.9(8) no
C41 C21 C40 C62 -178.1(5) no
C40 C21 C48 C68 -0.2(8) no
C48 C21 C40 C62 -1.1(9) no
C41 C21 C48 C68 176.9(5) no
C48 C21 C41 C32 0.9(8) no
C48 C21 C41 C47 -178.8(5) no
N18 C22 C67 C27 -0.9(5) no
N18 C22 C67 C30 -180.0(4) no
C15 C22 C67 C27 -179.0(4) no
C15 C22 C67 C30 2.0(7) no
N13 C23 C25 C32 176.0(5) no
N13 C23 C25 C35 -5.6(8) no
C19 C23 C25 C32 -3.5(7) no
C19 C23 C25 C35 174.9(4) no
C23 C25 C32 C41 -0.2(8) no
C23 C25 C35 O11 -170.6(5) no
C23 C25 C35 N16 7.8(8) no
C32 C25 C35 O11 7.7(8) no
C32 C25 C35 N16 -173.9(5) no
C35 C25 C32 C41 -178.6(5) no
C36 C26 C42 C39 -154.6(5) no
C36 C26 C42 C59 27.1(8) no
C42 C26 C36 C58 -176.0(5) no
C36 C26 C49 C69 -1.8(9) no
C49 C26 C36 C58 2.2(9) no
C42 C26 C49 C69 176.3(5) no
C49 C26 C42 C39 27.3(8) no
C49 C26 C42 C59 -151.0(6) no
C14 C27 C43 C17 -1.2(7) no
C14 C27 C67 C22 0.5(5) no
C14 C27 C67 C30 179.3(5) no
C43 C27 C67 C22 -176.4(5) no
C43 C27 C67 C30 2.5(9) no
C67 C27 C43 C17 175.3(5) no
C38 C28 C52 C51 -179.8(5) no
C52 C28 C38 C18 168.2(5) no
C52 C28 C38 C30 -11.3(8) no
C38 C28 C66 C72 177.4(5) no
C66 C28 C38 C18 -13.5(8) no
C66 C28 C38 C30 167.0(5) no
C52 C28 C66 C72 -4.2(9) no
C66 C28 C52 C51 1.8(9) no
C38 C30 C67 C22 2.1(7) no
C38 C30 C67 C27 -176.6(5) no
C67 C30 C38 C18 -4.5(7) no
C67 C30 C38 C28 175.0(4) no
N13 C31 C37 C19 1.7(6) no
N13 C31 C37 C39 179.6(4) no
N13 C31 C64 C59 -178.9(5) no
N13 C31 C64 C80 -9.5(10) no
C37 C31 C64 C59 0.1(9) no
C37 C31 C64 C80 169.5(5) no
C64 C31 C37 C19 -177.5(5) no
C64 C31 C37 C39 0.4(8) no
C25 C32 C41 C21 -175.3(5) no
C25 C32 C41 C47 4.4(8) no
N17 C34 C44 O9 -3.3(5) no
N17 C34 C71 C76 60.5(6) no
N17 C34 C71 C79 -176.3(4) no
C44 C34 C71 C76 -56.5(6) no
C44 C34 C71 C79 66.7(6) no
C71 C34 C44 O9 118.6(5) no
C26 C36 C58 C45 -2.3(10) no
C19 C37 C39 C42 176.6(5) no
C31 C37 C39 C42 -0.7(8) no
C37 C39 C42 C26 -177.8(4) no
C37 C39 C42 C59 0.6(7) no
C21 C40 C62 C53 3.0(11) no
C21 C41 C47 C19 174.8(4) no
C32 C41 C47 C19 -4.9(7) no
C26 C42 C59 C64 178.2(5) no
C39 C42 C59 C64 -0.1(9) no
C58 C45 C69 C49 -1.8(11) no
C69 C45 C58 C36 2.1(10) no
O11 C46 C56 N16 11.6(6) no
O11 C46 C56 C70 136.0(5) no
C21 C48 C68 C53 -0.3(10) no
C26 C49 C69 C45 1.7(11) no
C17 C50 C63 C57 179.2(5) no
C17 C50 C84 C83 -175.1(6) no
C63 C50 C84 C83 6.4(11) no
C84 C50 C63 C57 -2.4(10) no
C52 C51 C74 C72 -5.9(10) no
C74 C51 C52 C28 3.2(10) no
C62 C53 C68 C48 2.1(9) no
C68 C53 C62 C40 -3.4(10) no
N12 C54 C60 C78 79.1(6) no
N12 C54 C60 C82 -156.8(4) no
N12 C54 C61 O7 23.1(6) no
C60 C54 C61 O7 151.2(5) no
C61 C54 C60 C78 -40.5(7) no
C61 C54 C60 C82 83.6(6) no
N16 C56 C70 C75 -164.5(5) no
N16 C56 C70 C81 71.2(6) no
C46 C56 C70 C75 76.7(6) no
C46 C56 C70 C81 -47.6(7) no
C63 C57 C73 C83 3.0(11) no
C73 C57 C63 C50 -2.6(11) no
C42 C59 C64 C31 -0.3(10) no
C42 C59 C64 C80 -169.6(6) no
C31 C64 C80 O65 -166.8(6) no
C31 C64 C80 N19 11.5(13) no
C59 C64 C80 O65 2.4(11) no
C59 C64 C80 N19 -179.3(8) no
C28 C66 C72 C74 1.5(11) no
C66 C72 C74 C51 3.7(11) no
C57 C73 C83 C84 1.4(14) no
C85 C77 C87 N19 -173.9(9) no
C85 C77 C87 C86 64.6(11) no
C88 C77 C87 N19 65.2(12) no
C88 C77 C87 C86 -56.3(11) no
C73 C83 C84 C50 -6.1(15) no
O65 C86 C87 N19 -2.4(16) no
O65 C86 C87 C77 126.9(12) no
